data_4066018
loop_
_publ_author_name
'Hirano, Masafumi'
'Togashi, Sayaka'
'Ito, Muneaki'
'Sakaguchi, Yuko'
'Komine, Nobuyuki'
'Komiya, Sanshiro'

_publ_section_title
;
 Carbon&#x2212;Hydrogen Bond Cleavage Reaction in 5-Coordinate
 Bis(2,6-dimethylbenzenethiolato)ruthenium(II) Complexes
;
_journal_issue 14
_journal_name_full Organometallics
_journal_page_first 3146
_journal_paper_doi 10.1021/om100249s
_journal_volume 29
_journal_year 2010
_chemical_formula_moiety 'C45.50 H49 P3 Ru '
_chemical_formula_sum 'C45.5 H49 P3 Ru'
_chemical_formula_weight 789.88
_space_group_IT_number 61
_symmetry_cell_setting orthorhombic
_symmetry_Int_Tables_number 61
_symmetry_space_group_name_Hall '-P 2ac 2ab'
_symmetry_space_group_name_H-M 'P b c a'
_cell_angle_alpha 90.0000
_cell_angle_beta 90.0000
_cell_angle_gamma 90.0000
_cell_formula_units_Z 8
_cell_length_a 17.822(12)
_cell_length_b 17.854(13)
_cell_length_c 25.904(9)
_cell_measurement_reflns_used 25
_cell_measurement_temperature 293.1
_cell_measurement_theta_max 15.0
_cell_measurement_theta_min 14.7
_cell_volume 8242(9)
_computing_cell_refinement 'MSC/AFC Diffractometer Control'
_computing_data_collection 'MSC/AFC Diffractometer Control'
_computing_data_reduction CrystalStructure
_computing_publication_material 'CrystalStructure 3.8'
_computing_structure_refinement SHELXL
_computing_structure_solution SIR92
_diffrn_measured_fraction_theta_full 0.999
_diffrn_measured_fraction_theta_max 0.999
_diffrn_measurement_device_type 'Rigaku AFC7R'
_diffrn_measurement_method \w
_diffrn_radiation_type 'Mo K\a'
_diffrn_radiation_wavelength 0.71069
_diffrn_reflns_limit_h_max 0
_diffrn_reflns_limit_h_min -23
_diffrn_reflns_limit_k_max 23
_diffrn_reflns_limit_k_min 0
_diffrn_reflns_limit_l_max 33
_diffrn_reflns_limit_l_min 0
_diffrn_reflns_number 9448
_diffrn_reflns_theta_full 27.51
_diffrn_reflns_theta_max 27.51
_diffrn_standards_decay_% 0.00
_diffrn_standards_interval_count 0
_diffrn_standards_number 3
_exptl_absorpt_coefficient_mu 0.527
_exptl_absorpt_correction_T_max 0.900
_exptl_absorpt_correction_T_min 0.763
_exptl_absorpt_correction_type psi-scan
_exptl_absorpt_process_details '(North, Phillips & Mathews, 1968)'
_exptl_crystal_colour yellow
_exptl_crystal_density_diffrn 1.273
_exptl_crystal_density_method 'not measured'
_exptl_crystal_description plate
_exptl_crystal_F_000 3288.00
_exptl_crystal_size_max 0.30
_exptl_crystal_size_mid 0.20
_exptl_crystal_size_min 0.10
_refine_diff_density_max 1.15
_refine_diff_density_min -0.74
_refine_ls_extinction_method none
_refine_ls_goodness_of_fit_ref 1.001
_refine_ls_hydrogen_treatment refall
_refine_ls_number_parameters 444
_refine_ls_number_reflns 9448
_refine_ls_R_factor_gt 0.0555
_refine_ls_shift/su_max 0.0000
_refine_ls_structure_factor_coef Fsqd
_refine_ls_weighting_details 'w = 1/[\s^2^(Fo^2^)+(0.1041P)^2^+0.0000P] where P=(Fo^2^+2Fc^2^)/3'
_refine_ls_weighting_scheme calc
_refine_ls_wR_factor_ref 0.2060
_reflns_number_gt 4395
_reflns_number_total 9448
_reflns_threshold_expression F^2^>2.0\s(F^2^)
_cod_data_source_file om100249s_si_002.cif
_cod_data_source_block '_complex4a'
_cod_original_formula_sum 'C45.50 H49 P3 Ru '
_cod_database_code 4066018

loop_
_symmetry_equiv_pos_site_id
_symmetry_equiv_pos_as_xyz
1 +X,+Y,+Z
2 1/2-X,1/2+Y,+Z
3 +X,1/2-Y,1/2+Z
4 1/2-X,-Y,1/2+Z
5 -X,-Y,-Z
6 1/2+X,1/2-Y,-Z
7 -X,1/2+Y,1/2-Z
8 1/2+X,+Y,1/2-Z

loop_
_atom_site_label
_atom_site_type_symbol
_atom_site_fract_x
_atom_site_fract_y
_atom_site_fract_z
_atom_site_U_iso_or_equiv
_atom_site_adp_type
_atom_site_occupancy
_atom_site_symmetry_multiplicity
_atom_site_calc_flag
_atom_site_refinement_flags
Ru(1) Ru 0.37264(3) 0.21469(3) 0.677537(18) 0.03198(14) Uani 1.00 1 d .
P(1) P 0.41491(9) 0.12969(10) 0.61758(6) 0.0379(3) Uani 1.00 1 d .
P(2) P 0.37525(9) 0.11420(9) 0.73142(6) 0.0363(3) Uani 1.00 1 d .
P(3) P 0.47983(8) 0.24585(9) 0.72358(6) 0.0352(3) Uani 1.00 1 d .
C(1) C 0.2677(3) 0.2581(4) 0.7097(2) 0.0446(16) Uani 1.00 1 d .
C(2) C 0.2508(3) 0.2063(3) 0.6692(2) 0.0449(15) Uani 1.00 1 d .
C(3) C 0.2217(3) 0.2294(4) 0.6181(2) 0.0545(19) Uani 1.00 1 d .
C(4) C 0.2684(4) 0.2899(4) 0.5924(2) 0.060(2) Uani 1.00 1 d .
C(5) C 0.3511(3) 0.2905(4) 0.6096(2) 0.0493(17) Uani 1.00 1 d .
C(6) C 0.3756(3) 0.3342(3) 0.6506(2) 0.0445(15) Uani 1.00 1 d .
C(7) C 0.3249(4) 0.3822(3) 0.6836(2) 0.0514(17) Uani 1.00 1 d .
C(8) C 0.2559(4) 0.3427(3) 0.7040(2) 0.0512(17) Uani 1.00 1 d .
C(9) C 0.4339(4) 0.0386(3) 0.6482(2) 0.0493(17) Uani 1.00 1 d .
C(10) C 0.3835(4) 0.0260(3) 0.6941(2) 0.0540(18) Uani 1.00 1 d .
C(11) C 0.4611(3) 0.1113(4) 0.7721(2) 0.0517(18) Uani 1.00 1 d .
C(12) C 0.5236(3) 0.1585(3) 0.7465(2) 0.0447(16) Uani 1.00 1 d .
C(13) C 0.3485(3) 0.1021(4) 0.5666(2) 0.0499(17) Uani 1.00 1 d .
C(14) C 0.2958(4) 0.0455(5) 0.5743(3) 0.068(2) Uani 1.00 1 d .
C(15) C 0.2428(5) 0.0300(6) 0.5349(3) 0.091(3) Uani 1.00 1 d .
C(16) C 0.2420(5) 0.0713(7) 0.4905(3) 0.101(3) Uani 1.00 1 d .
C(17) C 0.2921(5) 0.1266(6) 0.4833(3) 0.089(3) Uani 1.00 1 d .
C(18) C 0.3466(4) 0.1417(5) 0.5200(2) 0.063(2) Uani 1.00 1 d .
C(19) C 0.4989(3) 0.1399(4) 0.5761(2) 0.0454(16) Uani 1.00 1 d .
C(20) C 0.5268(3) 0.0805(4) 0.5477(2) 0.059(2) Uani 1.00 1 d .
C(21) C 0.5884(5) 0.0889(7) 0.5168(3) 0.083(3) Uani 1.00 1 d .
C(22) C 0.6220(5) 0.1558(7) 0.5128(3) 0.097(3) Uani 1.00 1 d .
C(23) C 0.5963(5) 0.2149(6) 0.5401(3) 0.087(3) Uani 1.00 1 d .
C(24) C 0.5343(4) 0.2084(4) 0.5724(2) 0.060(2) Uani 1.00 1 d .
C(25) C 0.2998(3) 0.0929(3) 0.7777(2) 0.0403(14) Uani 1.00 1 d .
C(26) C 0.3010(4) 0.1208(4) 0.8274(2) 0.060(2) Uani 1.00 1 d .
C(27) C 0.2443(5) 0.1040(5) 0.8619(3) 0.076(2) Uani 1.00 1 d .
C(28) C 0.1853(5) 0.0589(5) 0.8467(4) 0.079(2) Uani 1.00 1 d .
C(29) C 0.1833(4) 0.0320(4) 0.7981(3) 0.067(2) Uani 1.00 1 d .
C(30) C 0.2394(3) 0.0485(4) 0.7644(3) 0.0551(18) Uani 1.00 1 d .
C(31) C 0.4723(3) 0.2951(3) 0.7864(2) 0.0392(14) Uani 1.00 1 d .
C(32) C 0.5355(3) 0.3108(4) 0.8166(2) 0.0475(16) Uani 1.00 1 d .
C(33) C 0.5288(4) 0.3433(4) 0.8647(2) 0.0527(18) Uani 1.00 1 d .
C(34) C 0.4600(4) 0.3629(4) 0.8828(2) 0.061(2) Uani 1.00 1 d .
C(35) C 0.3965(4) 0.3495(4) 0.8537(2) 0.059(2) Uani 1.00 1 d .
C(36) C 0.4026(3) 0.3155(4) 0.8061(2) 0.0489(16) Uani 1.00 1 d .
C(37) C 0.5598(3) 0.2979(3) 0.6972(2) 0.0377(14) Uani 1.00 1 d .
C(38) C 0.5565(3) 0.3763(3) 0.6944(2) 0.0461(16) Uani 1.00 1 d .
C(39) C 0.6142(4) 0.4175(4) 0.6723(2) 0.0531(18) Uani 1.00 1 d .
C(40) C 0.6771(4) 0.3808(4) 0.6537(3) 0.062(2) Uani 1.00 1 d .
C(41) C 0.6806(4) 0.3050(4) 0.6562(3) 0.0576(19) Uani 1.00 1 d .
C(42) C 0.6243(3) 0.2633(4) 0.6776(2) 0.0499(16) Uani 1.00 1 d .
C(43) C -0.0961(15) 0.1681(15) 0.5395(10) 0.124(8) Uiso 0.50 1 d P
C(44) C -0.0432(17) 0.1291(16) 0.5580(10) 0.132(9) Uiso 0.50 1 d P
C(45) C 0.0160(9) 0.1449(8) 0.5848(5) 0.057(3) Uiso 0.50 1 d P
C(46) C 0.0600(12) 0.0845(13) 0.6044(8) 0.092(6) Uiso 0.50 1 d P
C(47) C 0.0508(11) 0.0193(11) 0.6018(7) 0.082(5) Uiso 0.50 1 d P
C(48) C -0.0164(14) 0.0070(13) 0.5687(9) 0.107(7) Uiso 0.50 1 d P
C(49) C -0.0632(12) 0.0493(12) 0.5547(8) 0.088(5) Uiso 0.50 1 d P
H(1) H 0.2562 0.2391 0.7443 0.054 Uiso 1.00 1 c R
H(2) H 0.2302 0.1587 0.6815 0.054 Uiso 1.00 1 c R
H(3) H 0.1707 0.2475 0.6222 0.065 Uiso 1.00 1 c R
H(4) H 0.2200 0.1859 0.5957 0.065 Uiso 1.00 1 c R
H(5) H 0.2464 0.3383 0.6000 0.072 Uiso 1.00 1 c R
H(6) H 0.2664 0.2828 0.5553 0.072 Uiso 1.00 1 c R
H(7) H 0.3874 0.2855 0.5813 0.059 Uiso 1.00 1 c R
H(8) H 0.4263 0.3544 0.6462 0.053 Uiso 1.00 1 c R
H(9) H 0.3089 0.4251 0.6634 0.062 Uiso 1.00 1 c R
H(10) H 0.3536 0.4009 0.7127 0.062 Uiso 1.00 1 c R
H(11) H 0.2143 0.3517 0.6808 0.061 Uiso 1.00 1 c R
H(12) H 0.2429 0.3637 0.7374 0.061 Uiso 1.00 1 c R
H(13) H 0.4261 -0.0012 0.6232 0.059 Uiso 1.00 1 c R
H(14) H 0.4859 0.0367 0.6592 0.059 Uiso 1.00 1 c R
H(15) H 0.4041 -0.0131 0.7159 0.065 Uiso 1.00 1 c R
H(16) H 0.3342 0.0101 0.6825 0.065 Uiso 1.00 1 c R
H(17) H 0.4501 0.1311 0.8061 0.062 Uiso 1.00 1 c R
H(18) H 0.4779 0.0600 0.7760 0.062 Uiso 1.00 1 c R
H(19) H 0.5455 0.1313 0.7178 0.054 Uiso 1.00 1 c R
H(20) H 0.5628 0.1696 0.7713 0.054 Uiso 1.00 1 c R
H(21) H 0.2954 0.0182 0.6049 0.082 Uiso 1.00 1 c R
H(22) H 0.2083 -0.0086 0.5393 0.109 Uiso 1.00 1 c R
H(23) H 0.2066 0.0611 0.4651 0.122 Uiso 1.00 1 c R
H(24) H 0.2902 0.1551 0.4533 0.106 Uiso 1.00 1 c R
H(25) H 0.3823 0.1786 0.5137 0.076 Uiso 1.00 1 c R
H(26) H 0.5032 0.0340 0.5496 0.070 Uiso 1.00 1 c R
H(27) H 0.6070 0.0481 0.4985 0.100 Uiso 1.00 1 c R
H(28) H 0.6633 0.1615 0.4911 0.116 Uiso 1.00 1 c R
H(29) H 0.6205 0.2609 0.5373 0.104 Uiso 1.00 1 c R
H(30) H 0.5171 0.2494 0.5911 0.072 Uiso 1.00 1 c R
H(31) H 0.3406 0.1513 0.8378 0.073 Uiso 1.00 1 c R
H(32) H 0.2459 0.1231 0.8952 0.091 Uiso 1.00 1 c R
H(33) H 0.1472 0.0471 0.8699 0.094 Uiso 1.00 1 c R
H(34) H 0.1434 0.0020 0.7876 0.080 Uiso 1.00 1 c R
H(35) H 0.2369 0.0293 0.7311 0.066 Uiso 1.00 1 c R
H(36) H 0.5829 0.2991 0.8040 0.057 Uiso 1.00 1 c R
H(37) H 0.5713 0.3519 0.8847 0.063 Uiso 1.00 1 c R
H(38) H 0.4556 0.3854 0.9150 0.073 Uiso 1.00 1 c R
H(39) H 0.3496 0.3635 0.8662 0.071 Uiso 1.00 1 c R
H(40) H 0.3595 0.3060 0.7869 0.059 Uiso 1.00 1 c R
H(41) H 0.5148 0.4012 0.7075 0.055 Uiso 1.00 1 c R
H(42) H 0.6107 0.4693 0.6701 0.064 Uiso 1.00 1 c R
H(43) H 0.7167 0.4080 0.6396 0.074 Uiso 1.00 1 c R
H(44) H 0.7225 0.2807 0.6429 0.069 Uiso 1.00 1 c R
H(45) H 0.6289 0.2115 0.6792 0.060 Uiso 1.00 1 c R

loop_
_atom_site_aniso_label
_atom_site_aniso_U_11
_atom_site_aniso_U_22
_atom_site_aniso_U_33
_atom_site_aniso_U_12
_atom_site_aniso_U_13
_atom_site_aniso_U_23
Ru(1) 0.0274(2) 0.0336(2) 0.0349(2) 0.0010(2) 0.0017(2) -0.0008(2)
P(1) 0.0317(8) 0.0432(9) 0.0389(8) 0.0004(7) 0.0048(6) -0.0056(7)
P(2) 0.0339(7) 0.0347(7) 0.0405(8) -0.0008(7) 0.0022(7) 0.0014(6)
P(3) 0.0264(7) 0.0355(8) 0.0436(8) -0.0010(6) 0.0019(6) -0.0014(7)
C(1) 0.022(2) 0.056(4) 0.056(4) 0.006(2) 0.010(2) -0.001(3)
C(2) 0.025(2) 0.051(3) 0.058(4) 0.000(2) -0.003(2) 0.002(3)
C(3) 0.036(3) 0.065(5) 0.063(4) 0.008(3) -0.009(3) -0.007(3)
C(4) 0.063(4) 0.066(4) 0.051(4) 0.020(4) -0.017(3) -0.002(4)
C(5) 0.045(3) 0.058(4) 0.045(3) 0.011(3) -0.002(2) 0.011(3)
C(6) 0.043(3) 0.033(3) 0.058(4) 0.001(3) -0.003(3) 0.016(3)
C(7) 0.057(4) 0.036(3) 0.061(4) 0.006(3) -0.006(3) 0.005(3)
C(8) 0.045(3) 0.051(4) 0.058(4) 0.012(3) 0.006(3) -0.011(3)
C(9) 0.058(4) 0.038(3) 0.052(4) 0.012(3) 0.007(3) -0.005(3)
C(10) 0.069(5) 0.040(3) 0.054(4) 0.002(3) 0.009(3) -0.003(3)
C(11) 0.042(3) 0.054(4) 0.059(4) 0.001(3) -0.001(3) 0.014(3)
C(12) 0.030(3) 0.043(3) 0.062(4) -0.001(3) -0.004(2) 0.004(3)
C(13) 0.038(3) 0.062(4) 0.049(4) 0.003(3) 0.008(3) -0.017(3)
C(14) 0.050(4) 0.080(5) 0.075(5) -0.017(4) 0.007(4) -0.016(4)
C(15) 0.059(5) 0.132(9) 0.083(6) -0.033(5) 0.000(5) -0.036(6)
C(16) 0.063(6) 0.176(12) 0.065(6) -0.037(7) -0.021(5) -0.013(7)
C(17) 0.078(6) 0.141(9) 0.048(5) -0.012(6) -0.009(4) -0.010(5)
C(18) 0.049(4) 0.090(6) 0.051(4) -0.006(4) -0.001(3) -0.009(4)
C(19) 0.031(3) 0.066(4) 0.039(3) 0.001(3) -0.000(2) -0.004(3)
C(20) 0.041(3) 0.086(5) 0.049(4) 0.003(3) 0.009(3) -0.017(4)
C(21) 0.057(5) 0.134(9) 0.060(5) 0.005(5) 0.024(4) -0.030(5)
C(22) 0.056(5) 0.169(12) 0.065(5) -0.001(7) 0.025(4) -0.009(7)
C(23) 0.063(5) 0.120(8) 0.077(6) -0.037(5) 0.019(4) -0.003(6)
C(24) 0.053(4) 0.078(5) 0.050(4) -0.008(4) 0.009(3) -0.001(4)
C(25) 0.037(3) 0.037(3) 0.047(3) 0.002(2) 0.001(2) 0.004(2)
C(26) 0.060(4) 0.067(5) 0.054(4) 0.002(4) 0.015(3) -0.001(4)
C(27) 0.080(6) 0.099(6) 0.049(4) 0.021(5) 0.024(4) 0.008(4)
C(28) 0.062(5) 0.070(5) 0.104(7) 0.003(4) 0.040(5) 0.024(5)
C(29) 0.050(4) 0.054(4) 0.096(6) -0.006(3) 0.017(4) 0.004(4)
C(30) 0.043(4) 0.055(4) 0.067(4) -0.008(3) 0.011(3) 0.003(3)
C(31) 0.035(3) 0.042(3) 0.041(3) -0.004(2) 0.003(2) 0.000(2)
C(32) 0.031(3) 0.058(4) 0.053(4) 0.001(3) -0.003(3) -0.003(3)
C(33) 0.047(4) 0.057(4) 0.054(4) -0.009(3) -0.010(3) -0.005(3)
C(34) 0.066(5) 0.066(5) 0.050(4) -0.002(4) -0.004(3) -0.021(3)
C(35) 0.046(4) 0.076(5) 0.056(4) 0.001(3) 0.006(3) -0.017(4)
C(36) 0.039(3) 0.061(4) 0.047(3) -0.000(3) 0.000(3) -0.005(3)
C(37) 0.039(3) 0.037(3) 0.037(3) -0.009(2) -0.001(2) -0.003(2)
C(38) 0.039(3) 0.046(3) 0.053(3) -0.005(3) 0.002(3) -0.004(3)
C(39) 0.051(4) 0.047(3) 0.061(4) -0.014(3) 0.007(3) 0.002(3)
C(40) 0.044(4) 0.079(5) 0.062(4) -0.024(4) 0.003(3) 0.004(4)
C(41) 0.038(3) 0.062(4) 0.073(5) 0.002(3) 0.010(3) 0.003(4)
C(42) 0.034(3) 0.052(3) 0.064(4) 0.001(3) 0.010(3) -0.004(3)

loop_
_atom_type_symbol
_atom_type_description
_atom_type_scat_dispersion_real
_atom_type_scat_dispersion_imag
_atom_type_scat_source
C C 0.003 0.002
;
International Tables for Crystallography
(1992, Vol. C, Tables 4.2.6.8 and 6.1.1.4)
;
H H 0.000 0.000
;
International Tables for Crystallography
(1992, Vol. C, Table 6.1.1.4)
;
P P 0.102 0.094
;
International Tables for Crystallography
(1992, Vol. C, Tables 4.2.6.8 and 6.1.1.4)
;
Ru Ru -1.259 0.836
;
International Tables for Crystallography
(1992, Vol. C, Tables 4.2.6.8 and 6.1.1.4)
;

loop_
_geom_angle_atom_site_label_1
_geom_angle_atom_site_label_2
_geom_angle_atom_site_label_3
_geom_angle
_geom_angle_publ_flag
P(1) Ru(1) P(2) 83.52(6) yes
P(1) Ru(1) P(3) 103.64(5) yes
P(1) Ru(1) C(1) 140.45(18) yes
P(1) Ru(1) C(2) 102.32(18) yes
P(1) Ru(1) C(5) 85.67(18) yes
P(1) Ru(1) C(6) 114.17(17) yes
P(2) Ru(1) P(3) 81.76(5) yes
P(2) Ru(1) C(1) 93.62(19) yes
P(2) Ru(1) C(2) 91.53(18) yes
P(2) Ru(1) C(5) 163.15(18) yes
P(2) Ru(1) C(6) 160.08(17) yes
P(3) Ru(1) C(1) 115.01(18) yes
P(3) Ru(1) C(2) 152.22(17) yes
P(3) Ru(1) C(5) 113.43(18) yes
P(3) Ru(1) C(6) 84.99(18) yes
C(1) Ru(1) C(2) 38.2(2) yes
C(1) Ru(1) C(5) 86.5(2) yes
C(1) Ru(1) C(6) 78.6(2) yes
C(2) Ru(1) C(5) 78.2(2) yes
C(2) Ru(1) C(6) 93.3(2) yes
C(5) Ru(1) C(6) 35.9(2) yes
Ru(1) P(1) C(9) 110.6(2) yes
Ru(1) P(1) C(13) 116.8(2) yes
Ru(1) P(1) C(19) 126.3(2) yes
C(9) P(1) C(13) 101.0(3) yes
C(9) P(1) C(19) 100.8(3) yes
C(13) P(1) C(19) 97.4(2) yes
Ru(1) P(2) C(10) 110.6(2) yes
Ru(1) P(2) C(11) 112.7(2) yes
Ru(1) P(2) C(25) 123.2(2) yes
C(10) P(2) C(11) 102.0(3) yes
C(10) P(2) C(25) 102.8(3) yes
C(11) P(2) C(25) 103.0(3) yes
Ru(1) P(3) C(12) 108.1(2) yes
Ru(1) P(3) C(31) 120.4(2) yes
Ru(1) P(3) C(37) 124.8(2) yes
C(12) P(3) C(31) 98.6(2) yes
C(12) P(3) C(37) 102.7(2) yes
C(31) P(3) C(37) 98.2(2) yes
Ru(1) C(1) C(2) 70.8(3) yes
Ru(1) C(1) C(8) 115.4(4) yes
C(2) C(1) C(8) 122.6(6) yes
Ru(1) C(2) C(1) 71.1(3) yes
Ru(1) C(2) C(3) 114.7(4) yes
C(1) C(2) C(3) 123.3(6) yes
C(2) C(3) C(4) 113.5(5) yes
C(3) C(4) C(5) 113.8(6) yes
Ru(1) C(5) C(4) 112.6(4) yes
Ru(1) C(5) C(6) 71.7(3) yes
C(4) C(5) C(6) 121.8(6) yes
Ru(1) C(6) C(5) 72.4(3) yes
Ru(1) C(6) C(7) 110.4(4) yes
C(5) C(6) C(7) 124.3(6) yes
C(6) C(7) C(8) 114.8(5) yes
C(1) C(8) C(7) 112.5(5) yes
P(1) C(9) C(10) 111.2(4) yes
P(2) C(10) C(9) 109.4(4) yes
P(2) C(11) C(12) 109.6(4) yes
P(3) C(12) C(11) 107.2(4) yes
P(1) C(13) C(14) 121.6(5) yes
P(1) C(13) C(18) 120.0(5) yes
C(14) C(13) C(18) 118.3(6) yes
C(13) C(14) C(15) 119.2(8) yes
C(14) C(15) C(16) 120.5(9) yes
C(15) C(16) C(17) 120.4(9) yes
C(16) C(17) C(18) 120.9(9) yes
C(13) C(18) C(17) 120.7(8) yes
P(1) C(19) C(20) 121.6(5) yes
P(1) C(19) C(24) 119.8(5) yes
C(20) C(19) C(24) 118.6(6) yes
C(19) C(20) C(21) 121.0(8) yes
C(20) C(21) C(22) 120.2(10) yes
C(21) C(22) C(23) 120.2(9) yes
C(22) C(23) C(24) 121.3(10) yes
C(19) C(24) C(23) 118.7(8) yes
P(2) C(25) C(26) 121.5(5) yes
P(2) C(25) C(30) 121.6(5) yes
C(26) C(25) C(30) 116.9(6) yes
C(25) C(26) C(27) 120.9(7) yes
C(26) C(27) C(28) 120.1(8) yes
C(27) C(28) C(29) 119.4(8) yes
C(28) C(29) C(30) 120.3(7) yes
C(25) C(30) C(29) 122.5(7) yes
P(3) C(31) C(32) 121.8(4) yes
P(3) C(31) C(36) 120.6(4) yes
C(32) C(31) C(36) 117.5(5) yes
C(31) C(32) C(33) 121.3(6) yes
C(32) C(33) C(34) 119.8(6) yes
C(33) C(34) C(35) 120.5(6) yes
C(34) C(35) C(36) 119.9(6) yes
C(31) C(36) C(35) 120.9(6) yes
P(3) C(37) C(38) 119.4(4) yes
P(3) C(37) C(42) 123.4(4) yes
C(38) C(37) C(42) 117.1(5) yes
C(37) C(38) C(39) 121.2(6) yes
C(38) C(39) C(40) 119.6(6) yes
C(39) C(40) C(41) 119.5(7) yes
C(40) C(41) C(42) 121.9(7) yes
C(37) C(42) C(41) 120.6(6) yes
C(43) C(44) C(45) 134(2) yes
C(43) C(44) C(49) 109(2) yes
C(45) C(44) C(49) 116(2) yes
C(44) C(45) C(46) 118.3(19) yes
C(45) C(46) C(47) 131(2) yes
C(46) C(47) C(48) 107(2) yes
C(47) C(48) C(49) 131(2) yes
C(44) C(49) C(48) 115(2) yes
Ru(1) C(1) H(1) 113.7 no
C(2) C(1) H(1) 113.7 no
C(8) C(1) H(1) 113.7 no
Ru(1) C(2) H(2) 113.6 no
C(1) C(2) H(2) 113.6 no
C(3) C(2) H(2) 113.6 no
C(2) C(3) H(3) 108.9 no
C(2) C(3) H(4) 108.9 no
C(4) C(3) H(3) 108.9 no
C(4) C(3) H(4) 108.9 no
H(3) C(3) H(4) 107.7 no
C(3) C(4) H(5) 108.8 no
C(3) C(4) H(6) 108.8 no
C(5) C(4) H(5) 108.8 no
C(5) C(4) H(6) 108.8 no
H(5) C(4) H(6) 107.7 no
Ru(1) C(5) H(7) 114.5 no
C(4) C(5) H(7) 114.5 no
C(6) C(5) H(7) 114.5 no
Ru(1) C(6) H(8) 114.1 no
C(5) C(6) H(8) 114.1 no
C(7) C(6) H(8) 114.1 no
C(6) C(7) H(9) 108.6 no
C(6) C(7) H(10) 108.6 no
C(8) C(7) H(9) 108.6 no
C(8) C(7) H(10) 108.6 no
H(9) C(7) H(10) 107.6 no
C(1) C(8) H(11) 109.1 no
C(1) C(8) H(12) 109.1 no
C(7) C(8) H(11) 109.1 no
C(7) C(8) H(12) 109.1 no
H(11) C(8) H(12) 107.8 no
P(1) C(9) H(13) 109.4 no
P(1) C(9) H(14) 109.4 no
C(10) C(9) H(13) 109.4 no
C(10) C(9) H(14) 109.4 no
H(13) C(9) H(14) 108.0 no
P(2) C(10) H(15) 109.8 no
P(2) C(10) H(16) 109.8 no
C(9) C(10) H(15) 109.8 no
C(9) C(10) H(16) 109.8 no
H(15) C(10) H(16) 108.3 no
P(2) C(11) H(17) 109.8 no
P(2) C(11) H(18) 109.8 no
C(12) C(11) H(17) 109.8 no
C(12) C(11) H(18) 109.8 no
H(17) C(11) H(18) 108.2 no
P(3) C(12) H(19) 110.3 no
P(3) C(12) H(20) 110.3 no
C(11) C(12) H(19) 110.3 no
C(11) C(12) H(20) 110.3 no
H(19) C(12) H(20) 108.5 no
C(13) C(14) H(21) 120.4 no
C(15) C(14) H(21) 120.4 no
C(14) C(15) H(22) 119.8 no
C(16) C(15) H(22) 119.7 no
C(15) C(16) H(23) 119.8 no
C(17) C(16) H(23) 119.8 no
C(16) C(17) H(24) 119.6 no
C(18) C(17) H(24) 119.6 no
C(13) C(18) H(25) 119.7 no
C(17) C(18) H(25) 119.7 no
C(19) C(20) H(26) 119.5 no
C(21) C(20) H(26) 119.5 no
C(20) C(21) H(27) 119.9 no
C(22) C(21) H(27) 119.9 no
C(21) C(22) H(28) 119.9 no
C(23) C(22) H(28) 119.9 no
C(22) C(23) H(29) 119.3 no
C(24) C(23) H(29) 119.4 no
C(19) C(24) H(30) 120.7 no
C(23) C(24) H(30) 120.7 no
C(25) C(26) H(31) 119.6 no
C(27) C(26) H(31) 119.6 no
C(26) C(27) H(32) 120.0 no
C(28) C(27) H(32) 120.0 no
C(27) C(28) H(33) 120.3 no
C(29) C(28) H(33) 120.3 no
C(28) C(29) H(34) 119.9 no
C(30) C(29) H(34) 119.9 no
C(25) C(30) H(35) 118.8 no
C(29) C(30) H(35) 118.8 no
C(31) C(32) H(36) 119.3 no
C(33) C(32) H(36) 119.3 no
C(32) C(33) H(37) 120.1 no
C(34) C(33) H(37) 120.1 no
C(33) C(34) H(38) 119.7 no
C(35) C(34) H(38) 119.8 no
C(34) C(35) H(39) 120.0 no
C(36) C(35) H(39) 120.0 no
C(31) C(36) H(40) 119.5 no
C(35) C(36) H(40) 119.6 no
C(37) C(38) H(41) 119.4 no
C(39) C(38) H(41) 119.4 no
C(38) C(39) H(42) 120.2 no
C(40) C(39) H(42) 120.2 no
C(39) C(40) H(43) 120.3 no
C(41) C(40) H(43) 120.3 no
C(40) C(41) H(44) 119.0 no
C(42) C(41) H(44) 119.0 no
C(37) C(42) H(45) 119.7 no
C(41) C(42) H(45) 119.7 no

loop_
_geom_bond_atom_site_label_1
_geom_bond_atom_site_label_2
_geom_bond_distance
_geom_bond_publ_flag
Ru(1) P(1) 2.2984(17) yes
Ru(1) P(2) 2.2736(16) yes
Ru(1) P(3) 2.3198(15) yes
Ru(1) C(1) 2.191(6) yes
Ru(1) C(2) 2.187(6) yes
Ru(1) C(5) 2.254(7) yes
Ru(1) C(6) 2.245(6) yes
P(1) C(9) 1.841(6) yes
P(1) C(13) 1.841(7) yes
P(1) C(19) 1.851(6) yes
P(2) C(10) 1.853(7) yes
P(2) C(11) 1.859(7) yes
P(2) C(25) 1.841(6) yes
P(3) C(12) 1.842(6) yes
P(3) C(31) 1.856(6) yes
P(3) C(37) 1.834(6) yes
C(1) C(2) 1.432(9) yes
C(1) C(8) 1.532(9) yes
C(2) C(3) 1.480(9) yes
C(3) C(4) 1.518(10) yes
C(4) C(5) 1.540(10) yes
C(5) C(6) 1.388(9) yes
C(6) C(7) 1.512(9) yes
C(7) C(8) 1.512(10) yes
C(9) C(10) 1.507(10) yes
C(11) C(12) 1.545(9) yes
C(13) C(14) 1.395(11) yes
C(13) C(18) 1.398(10) yes
C(14) C(15) 1.418(12) yes
C(15) C(16) 1.368(15) yes
C(16) C(17) 1.343(16) yes
C(17) C(18) 1.387(11) yes
C(19) C(20) 1.383(10) yes
C(19) C(24) 1.380(11) yes
C(20) C(21) 1.367(11) yes
C(21) C(22) 1.341(17) yes
C(22) C(23) 1.351(16) yes
C(23) C(24) 1.390(12) yes
C(25) C(26) 1.379(10) yes
C(25) C(30) 1.382(9) yes
C(26) C(27) 1.381(12) yes
C(27) C(28) 1.383(13) yes
C(28) C(29) 1.349(14) yes
C(29) C(30) 1.360(11) yes
C(31) C(32) 1.398(9) yes
C(31) C(36) 1.392(9) yes
C(32) C(33) 1.379(10) yes
C(33) C(34) 1.359(10) yes
C(34) C(35) 1.381(10) yes
C(35) C(36) 1.379(10) yes
C(37) C(38) 1.404(9) yes
C(37) C(42) 1.399(9) yes
C(38) C(39) 1.387(9) yes
C(39) C(40) 1.385(10) yes
C(40) C(41) 1.357(11) yes
C(41) C(42) 1.367(10) yes
C(43) C(44) 1.27(4) yes
C(44) C(45) 1.29(3) yes
C(44) C(49) 1.47(3) yes
C(45) C(46) 1.43(2) yes
C(46) C(47) 1.18(3) yes
C(47) C(48) 1.49(3) yes
C(48) C(49) 1.18(3) yes
C(1) H(1) 0.980 no
C(2) H(2) 0.980 no
C(3) H(3) 0.970 no
C(3) H(4) 0.970 no
C(4) H(5) 0.970 no
C(4) H(6) 0.970 no
C(5) H(7) 0.980 no
C(6) H(8) 0.980 no
C(7) H(9) 0.970 no
C(7) H(10) 0.970 no
C(8) H(11) 0.970 no
C(8) H(12) 0.970 no
C(9) H(13) 0.970 no
C(9) H(14) 0.970 no
C(10) H(15) 0.970 no
C(10) H(16) 0.970 no
C(11) H(17) 0.970 no
C(11) H(18) 0.970 no
C(12) H(19) 0.970 no
C(12) H(20) 0.970 no
C(14) H(21) 0.930 no
C(15) H(22) 0.930 no
C(16) H(23) 0.930 no
C(17) H(24) 0.930 no
C(18) H(25) 0.930 no
C(20) H(26) 0.930 no
C(21) H(27) 0.930 no
C(22) H(28) 0.930 no
C(23) H(29) 0.930 no
C(24) H(30) 0.930 no
C(26) H(31) 0.930 no
C(27) H(32) 0.930 no
C(28) H(33) 0.930 no
C(29) H(34) 0.930 no
C(30) H(35) 0.930 no
C(32) H(36) 0.930 no
C(33) H(37) 0.930 no
C(34) H(38) 0.930 no
C(35) H(39) 0.930 no
C(36) H(40) 0.930 no
C(38) H(41) 0.930 no
C(39) H(42) 0.930 no
C(40) H(43) 0.930 no
C(41) H(44) 0.930 no
C(42) H(45) 0.930 no

loop_
_geom_contact_atom_site_label_1
_geom_contact_atom_site_label_2
_geom_contact_distance
_geom_contact_site_symmetry_2
Ru(1) C(3) 3.111(7) .
Ru(1) C(4) 3.181(7) .
Ru(1) C(7) 3.114(6) .
Ru(1) C(8) 3.166(7) .
Ru(1) C(9) 3.414(6) .
Ru(1) C(10) 3.401(6) .
Ru(1) C(11) 3.448(7) .
Ru(1) C(12) 3.381(6) .
Ru(1) C(13) 3.534(7) .
P(1) P(2) 3.045(2) .
P(1) C(2) 3.494(6) .
P(1) C(5) 3.095(7) .
P(1) C(10) 2.769(7) .
P(1) C(14) 2.833(8) .
P(1) C(18) 2.813(7) .
P(1) C(20) 2.832(7) .
P(1) C(24) 2.806(8) .
P(2) P(1) 3.045(2) .
P(2) P(3) 3.007(2) .
P(2) C(1) 3.255(6) .
P(2) C(2) 3.196(6) .
P(2) C(9) 2.750(7) .
P(2) C(12) 2.787(6) .
P(2) C(26) 2.819(7) .
P(2) C(30) 2.823(7) .
P(3) P(2) 3.007(2) .
P(3) C(6) 3.084(6) .
P(3) C(11) 2.731(7) .
P(3) C(32) 2.852(7) .
P(3) C(36) 2.830(7) .
P(3) C(38) 2.804(6) .
P(3) C(42) 2.854(6) .
C(1) P(2) 3.255(6) .
C(1) C(3) 2.563(10) .
C(1) C(4) 3.093(10) .
C(1) C(5) 3.047(9) .
C(1) C(6) 2.809(9) .
C(1) C(7) 2.531(9) .
C(1) C(25) 3.483(9) .
C(2) P(1) 3.494(6) .
C(2) P(2) 3.196(6) .
C(2) C(4) 2.507(10) .
C(2) C(5) 2.801(9) .
C(2) C(6) 3.223(9) .
C(2) C(7) 3.427(9) .
C(2) C(8) 2.599(9) .
C(2) C(25) 3.573(9) .
C(3) Ru(1) 3.111(7) .
C(3) C(1) 2.563(10) .
C(3) C(5) 2.562(9) .
C(3) C(6) 3.426(9) .
C(3) C(8) 3.070(10) .
C(3) C(13) 3.472(10) .
C(4) Ru(1) 3.181(7) .
C(4) C(1) 3.093(10) .
C(4) C(2) 2.507(10) .
C(4) C(6) 2.559(10) .
C(4) C(7) 3.052(10) .
C(4) C(8) 3.051(10) .
C(4) C(18) 3.529(11) .
C(5) P(1) 3.095(7) .
C(5) C(1) 3.047(9) .
C(5) C(2) 2.801(9) .
C(5) C(3) 2.562(9) .
C(5) C(7) 2.565(9) .
C(5) C(8) 3.120(10) .
C(5) C(13) 3.544(10) .
C(5) C(18) 3.527(11) .
C(6) P(3) 3.084(6) .
C(6) C(1) 2.809(9) .
C(6) C(2) 3.223(9) .
C(6) C(3) 3.426(9) .
C(6) C(4) 2.559(10) .
C(6) C(8) 2.547(9) .
C(6) C(37) 3.558(9) .
C(6) C(38) 3.499(9) .
C(7) Ru(1) 3.114(6) .
C(7) C(1) 2.531(9) .
C(7) C(2) 3.427(9) .
C(7) C(4) 3.052(10) .
C(7) C(5) 2.565(9) .
C(8) Ru(1) 3.166(7) .
C(8) C(2) 2.599(9) .
C(8) C(3) 3.070(10) .
C(8) C(4) 3.051(10) .
C(8) C(5) 3.120(10) .
C(8) C(6) 2.547(9) .
C(9) Ru(1) 3.414(6) .
C(9) P(2) 2.750(7) .
C(9) C(11) 3.496(10) .
C(9) C(13) 2.841(9) .
C(9) C(14) 3.120(10) .
C(9) C(19) 2.846(9) .
C(9) C(20) 3.174(10) .
C(9) C(33) 3.564(9) 7_646
C(10) Ru(1) 3.401(6) .
C(10) P(1) 2.769(7) .
C(10) C(11) 2.884(10) .
C(10) C(14) 3.492(11) .
C(10) C(25) 2.888(9) .
C(10) C(30) 3.173(10) .
C(11) Ru(1) 3.448(7) .
C(11) P(3) 2.731(7) .
C(11) C(9) 3.496(10) .
C(11) C(10) 2.884(10) .
C(11) C(25) 2.897(9) .
C(11) C(26) 3.197(10) .
C(11) C(31) 3.308(9) .
C(12) Ru(1) 3.381(6) .
C(12) P(2) 2.787(6) .
C(12) C(31) 2.802(9) .
C(12) C(32) 3.277(9) .
C(12) C(37) 2.870(8) .
C(12) C(42) 3.148(9) .
C(13) Ru(1) 3.534(7) .
C(13) C(3) 3.472(10) .
C(13) C(5) 3.544(10) .
C(13) C(9) 2.841(9) .
C(13) C(15) 2.425(12) .
C(13) C(16) 2.792(12) .
C(13) C(17) 2.420(11) .
C(13) C(19) 2.774(9) .
C(13) C(20) 3.237(9) .
C(14) P(1) 2.833(8) .
C(14) C(9) 3.120(10) .
C(14) C(10) 3.492(11) .
C(14) C(16) 2.418(13) .
C(14) C(17) 2.768(13) .
C(14) C(18) 2.397(12) .
C(15) C(13) 2.425(12) .
C(15) C(17) 2.353(15) .
C(15) C(18) 2.748(13) .
C(16) C(13) 2.792(12) .
C(16) C(14) 2.418(13) .
C(16) C(18) 2.375(13) .
C(17) C(13) 2.420(11) .
C(17) C(14) 2.768(13) .
C(17) C(15) 2.353(15) .
C(18) P(1) 2.813(7) .
C(18) C(4) 3.529(11) .
C(18) C(5) 3.527(11) .
C(18) C(14) 2.397(12) .
C(18) C(15) 2.748(13) .
C(18) C(16) 2.375(13) .
C(18) C(19) 3.078(9) .
C(18) C(20) 3.466(10) .
C(19) C(9) 2.846(9) .
C(19) C(13) 2.774(9) .
C(19) C(18) 3.078(9) .
C(19) C(21) 2.393(11) .
C(19) C(22) 2.755(11) .
C(19) C(23) 2.383(12) .
C(20) P(1) 2.832(7) .
C(20) C(9) 3.174(10) .
C(20) C(13) 3.237(9) .
C(20) C(18) 3.466(10) .
C(20) C(22) 2.348(13) .
C(20) C(23) 2.709(14) .
C(20) C(24) 2.376(12) .
C(21) C(19) 2.393(11) .
C(21) C(23) 2.333(17) .
C(21) C(24) 2.748(13) .
C(22) C(19) 2.755(11) .
C(22) C(20) 2.348(13) .
C(22) C(24) 2.389(12) .
C(23) C(19) 2.383(12) .
C(23) C(20) 2.709(14) .
C(23) C(21) 2.333(17) .
C(24) P(1) 2.806(8) .
C(24) C(20) 2.376(12) .
C(24) C(21) 2.748(13) .
C(24) C(22) 2.389(12) .
C(24) C(42) 3.311(10) .
C(25) C(1) 3.483(9) .
C(25) C(2) 3.573(9) .
C(25) C(10) 2.888(9) .
C(25) C(11) 2.897(9) .
C(25) C(27) 2.401(10) .
C(25) C(28) 2.781(11) .
C(25) C(29) 2.403(10) .
C(26) P(2) 2.819(7) .
C(26) C(11) 3.197(10) .
C(26) C(28) 2.394(12) .
C(26) C(29) 2.737(11) .
C(26) C(30) 2.353(10) .
C(27) C(25) 2.401(10) .
C(27) C(29) 2.359(12) .
C(27) C(30) 2.714(11) .
C(28) C(25) 2.781(11) .
C(28) C(26) 2.394(12) .
C(28) C(30) 2.349(13) .
C(29) C(25) 2.403(10) .
C(29) C(26) 2.737(11) .
C(29) C(27) 2.359(12) .
C(30) P(2) 2.823(7) .
C(30) C(10) 3.173(10) .
C(30) C(26) 2.353(10) .
C(30) C(27) 2.714(11) .
C(30) C(28) 2.349(13) .
C(31) C(11) 3.308(9) .
C(31) C(12) 2.802(9) .
C(31) C(33) 2.421(9) .
C(31) C(34) 2.782(9) .
C(31) C(35) 2.410(9) .
C(31) C(37) 2.790(8) .
C(31) C(38) 3.169(9) .
C(32) P(3) 2.852(7) .
C(32) C(12) 3.277(9) .
C(32) C(34) 2.369(10) .
C(32) C(35) 2.746(10) .
C(32) C(36) 2.385(9) .
C(32) C(37) 3.132(9) .
C(32) C(38) 3.396(9) .
C(33) C(9) 3.564(9) 7_656
C(33) C(31) 2.421(9) .
C(33) C(35) 2.379(10) .
C(33) C(36) 2.759(10) .
C(34) C(31) 2.782(9) .
C(34) C(32) 2.369(10) .
C(34) C(36) 2.389(10) .
C(35) C(31) 2.410(9) .
C(35) C(32) 2.746(10) .
C(35) C(33) 2.379(10) .
C(36) P(3) 2.830(7) .
C(36) C(32) 2.385(9) .
C(36) C(33) 2.759(10) .
C(36) C(34) 2.389(10) .
C(37) C(6) 3.558(9) .
C(37) C(12) 2.870(8) .
C(37) C(31) 2.790(8) .
C(37) C(32) 3.132(9) .
C(37) C(39) 2.432(9) .
C(37) C(40) 2.798(10) .
C(37) C(41) 2.403(9) .
C(38) P(3) 2.804(6) .
C(38) C(6) 3.499(9) .
C(38) C(31) 3.169(9) .
C(38) C(32) 3.396(9) .
C(38) C(40) 2.395(10) .
C(38) C(41) 2.737(10) .
C(38) C(42) 2.392(9) .
C(39) C(37) 2.432(9) .
C(39) C(41) 2.368(10) .
C(39) C(42) 2.762(10) .
C(39) C(48) 3.58(2) 2_555
C(40) C(37) 2.798(10) .
C(40) C(38) 2.395(10) .
C(40) C(42) 2.382(11) .
C(41) C(37) 2.403(9) .
C(41) C(38) 2.737(10) .
C(41) C(39) 2.368(10) .
C(42) P(3) 2.854(6) .
C(42) C(12) 3.148(9) .
C(42) C(24) 3.311(10) .
C(42) C(38) 2.392(9) .
C(42) C(39) 2.762(10) .
C(42) C(40) 2.382(11) .
C(43) C(45) 2.35(3) .
C(43) C(46) 3.58(3) .
C(43) C(48) 3.30(3) .
C(43) C(49) 2.24(3) .
C(44) C(46) 2.34(3) .
C(44) C(47) 2.82(3) .
C(44) C(48) 2.25(3) .
C(45) C(43) 2.35(3) .
C(45) C(47) 2.37(2) .
C(45) C(48) 2.56(2) .
C(45) C(49) 2.35(2) .
C(46) C(43) 3.58(3) .
C(46) C(44) 2.34(3) .
C(46) C(48) 2.15(3) .
C(46) C(49) 2.62(3) .
C(47) C(44) 2.82(3) .
C(47) C(45) 2.37(2) .
C(47) C(49) 2.43(2) .
C(48) C(39) 3.58(2) 2_545
C(48) C(43) 3.30(3) .
C(48) C(44) 2.25(3) .
C(48) C(45) 2.56(2) .
C(48) C(46) 2.15(3) .
C(49) C(43) 2.24(3) .
C(49) C(45) 2.35(2) .
C(49) C(46) 2.62(3) .
C(49) C(47) 2.43(2) .
Ru(1) H(1) 2.736 .
Ru(1) H(2) 2.731 .
Ru(1) H(4) 3.487 .
Ru(1) H(7) 2.806 .
Ru(1) H(8) 2.792 .
Ru(1) H(10) 3.464 .
Ru(1) H(19) 3.576 .
Ru(1) H(30) 3.467 .
Ru(1) H(40) 3.277 .
P(1) H(7) 2.976 .
P(1) H(13) 2.349 .
P(1) H(14) 2.349 .
P(1) H(16) 3.074 .
P(1) H(19) 3.486 .
P(1) H(21) 2.933 .
P(1) H(25) 2.889 .
P(1) H(26) 2.914 .
P(1) H(30) 2.890 .
P(2) H(1) 3.095 .
P(2) H(2) 2.998 .
P(2) H(13) 3.594 .
P(2) H(14) 3.049 .
P(2) H(15) 2.365 .
P(2) H(16) 2.365 .
P(2) H(17) 2.370 .
P(2) H(18) 2.369 .
P(2) H(19) 3.070 .
P(2) H(31) 2.901 .
P(2) H(35) 2.895 .
P(3) H(8) 2.946 .
P(3) H(10) 3.579 .
P(3) H(17) 3.008 .
P(3) H(18) 3.586 .
P(3) H(19) 2.360 .
P(3) H(20) 2.360 .
P(3) H(30) 3.495 .
P(3) H(36) 2.936 .
P(3) H(40) 2.905 .
P(3) H(41) 2.872 .
P(3) H(45) 2.959 .
C(1) H(2) 2.033 .
C(1) H(3) 2.856 .
C(1) H(4) 3.334 .
C(1) H(5) 3.205 .
C(1) H(9) 3.296 .
C(1) H(10) 2.975 .
C(1) H(11) 2.064 .
C(1) H(12) 2.064 .
C(1) H(36) 3.392 8_456
C(1) H(40) 2.722 .
C(2) H(1) 2.035 .
C(2) H(3) 2.015 .
C(2) H(4) 2.015 .
C(2) H(5) 2.962 .
C(2) H(6) 3.264 .
C(2) H(11) 2.694 .
C(2) H(12) 3.322 .
C(2) H(35) 3.552 .
C(2) H(36) 3.491 8_456
C(3) H(1) 3.332 .
C(3) H(2) 2.077 .
C(3) H(5) 2.048 .
C(3) H(6) 2.048 .
C(3) H(7) 3.261 .
C(3) H(11) 2.725 .
C(3) H(28) 3.590 6_456
C(3) H(36) 3.426 8_456
C(3) H(37) 3.460 8_456
C(4) H(2) 3.359 .
C(4) H(3) 2.049 .
C(4) H(4) 2.049 .
C(4) H(7) 2.142 .
C(4) H(8) 3.346 .
C(4) H(9) 3.120 .
C(4) H(11) 2.719 .
C(4) H(25) 3.496 .
C(4) H(28) 2.990 6_456
C(5) H(3) 3.321 .
C(5) H(4) 3.014 .
C(5) H(5) 2.068 .
C(5) H(6) 2.068 .
C(5) H(8) 1.999 .
C(5) H(9) 2.878 .
C(5) H(10) 3.320 .
C(5) H(11) 3.247 .
C(5) H(25) 3.236 .
C(5) H(30) 3.085 .
C(6) H(5) 2.651 .
C(6) H(6) 3.275 .
C(6) H(7) 2.004 .
C(6) H(9) 2.040 .
C(6) H(10) 2.040 .
C(6) H(11) 2.996 .
C(6) H(12) 3.306 .
C(6) H(30) 3.320 .
C(6) H(40) 3.577 .
C(6) H(41) 3.124 .
C(7) H(1) 3.241 .
C(7) H(5) 2.695 .
C(7) H(7) 3.353 .
C(7) H(8) 2.111 .
C(7) H(11) 2.046 .
C(7) H(12) 2.046 .
C(7) H(34) 3.485 2_555
C(7) H(35) 3.101 2_555
C(7) H(40) 3.064 .
C(7) H(41) 3.458 .
C(8) H(1) 2.125 .
C(8) H(2) 3.369 .
C(8) H(3) 3.112 .
C(8) H(5) 2.702 .
C(8) H(8) 3.392 .
C(8) H(9) 2.040 .
C(8) H(10) 2.040 .
C(8) H(16) 3.439 2_555
C(8) H(35) 3.406 2_555
C(8) H(36) 3.187 8_456
C(8) H(40) 2.906 .
C(9) H(15) 2.050 .
C(9) H(16) 2.050 .
C(9) H(18) 3.423 .
C(9) H(19) 3.154 .
C(9) H(21) 2.735 .
C(9) H(26) 2.838 .
C(9) H(37) 3.442 7_646
C(10) H(11) 3.583 2_545
C(10) H(13) 2.045 .
C(10) H(14) 2.045 .
C(10) H(18) 2.774 .
C(10) H(19) 3.500 .
C(10) H(21) 2.797 .
C(10) H(35) 2.783 .
C(11) H(14) 3.243 .
C(11) H(15) 2.844 .
C(11) H(19) 2.090 .
C(11) H(20) 2.090 .
C(11) H(31) 2.832 .
C(11) H(42) 3.211 7_646
C(12) H(14) 3.207 .
C(12) H(17) 2.084 .
C(12) H(18) 2.084 .
C(12) H(36) 3.105 .
C(12) H(45) 2.731 .
C(13) H(4) 2.838 .
C(13) H(6) 3.554 .
C(13) H(7) 3.368 .
C(13) H(13) 2.732 .
C(13) H(16) 3.432 .
C(13) H(21) 2.031 .
C(13) H(22) 3.263 .
C(13) H(24) 3.255 .
C(13) H(25) 2.026 .
C(13) H(26) 3.045 .
C(13) H(27) 3.266 5_656
C(14) H(4) 2.901 .
C(14) H(13) 2.773 .
C(14) H(16) 2.953 .
C(14) H(22) 2.045 .
C(14) H(23) 3.258 .
C(14) H(25) 3.239 .
C(14) H(27) 3.058 5_656
C(15) H(4) 3.224 .
C(15) H(21) 2.051 .
C(15) H(23) 2.000 .
C(15) H(24) 3.190 .
C(15) H(27) 3.140 5_656
C(16) H(4) 3.431 .
C(16) H(21) 3.254 .
C(16) H(22) 1.999 .
C(16) H(24) 1.975 .
C(16) H(25) 3.206 .
C(16) H(27) 3.445 5_656
C(16) H(43) 3.420 6_456
C(17) H(4) 3.354 .
C(17) H(6) 3.386 .
C(17) H(22) 3.188 .
C(17) H(23) 1.978 .
C(17) H(25) 2.016 .
C(17) H(38) 3.415 3_554
C(17) H(39) 3.206 3_554
C(17) H(43) 3.510 6_456
C(18) H(4) 3.092 .
C(18) H(6) 3.036 .
C(18) H(7) 3.105 .
C(18) H(21) 3.244 .
C(18) H(23) 3.214 .
C(18) H(24) 2.016 .
C(18) H(26) 3.475 .
C(18) H(27) 3.522 5_656
C(18) H(38) 3.377 3_554
C(19) H(7) 3.275 .
C(19) H(13) 3.084 .
C(19) H(14) 2.842 .
C(19) H(25) 2.723 .
C(19) H(26) 2.011 .
C(19) H(27) 3.230 .
C(19) H(29) 3.222 .
C(19) H(30) 2.020 .
C(19) H(33) 3.417 8_556
C(20) H(13) 3.028 .
C(20) H(14) 3.080 .
C(20) H(25) 3.237 .
C(20) H(26) 3.290 5_656
C(20) H(27) 2.000 .
C(20) H(27) 3.520 5_656
C(20) H(28) 3.188 .
C(20) H(30) 3.223 .
C(20) H(33) 3.084 8_556
C(21) H(26) 1.996 .
C(21) H(26) 3.233 5_656
C(21) H(28) 1.976 .
C(21) H(29) 3.168 .
C(21) H(33) 3.203 8_556
C(21) H(37) 3.596 3_554
C(21) H(38) 3.572 3_554
C(22) H(6) 3.306 6_556
C(22) H(26) 3.181 .
C(22) H(27) 1.976 .
C(22) H(29) 1.980 .
C(22) H(30) 3.226 .
C(22) H(32) 3.300 8_556
C(22) H(37) 3.443 3_554
C(23) H(27) 3.172 .
C(23) H(28) 1.985 .
C(23) H(30) 2.029 .
C(23) H(32) 3.549 8_556
C(24) H(7) 2.967 .
C(24) H(25) 3.153 .
C(24) H(26) 3.216 .
C(24) H(28) 3.227 .
C(24) H(29) 2.016 .
C(24) H(45) 3.241 .
C(25) H(1) 2.857 .
C(25) H(2) 3.022 .
C(25) H(15) 3.099 .
C(25) H(16) 2.940 .
C(25) H(17) 2.859 .
C(25) H(18) 3.227 .
C(25) H(31) 2.008 .
C(25) H(32) 3.237 .
C(25) H(34) 3.236 .
C(25) H(35) 2.003 .
C(25) H(42) 3.040 7_646
C(26) H(1) 3.119 .
C(26) H(17) 2.718 .
C(26) H(18) 3.589 .
C(26) H(32) 2.014 .
C(26) H(33) 3.234 .
C(26) H(35) 3.194 .
C(26) H(42) 3.129 7_646
C(26) H(44) 3.271 8_456
C(26) H(45) 3.473 8_456
C(27) H(31) 2.010 .
C(27) H(33) 2.018 .
C(27) H(34) 3.202 .
C(27) H(43) 3.568 7_646
C(27) H(44) 3.181 8_456
C(27) H(45) 3.007 8_456
C(28) H(14) 3.579 8_456
C(28) H(19) 3.267 8_456
C(28) H(31) 3.230 .
C(28) H(32) 2.015 .
C(28) H(34) 1.983 .
C(28) H(35) 3.179 .
C(28) H(39) 3.579 2_545
C(28) H(43) 3.231 7_646
C(28) H(45) 2.980 8_456
C(29) H(10) 3.287 2_545
C(29) H(19) 3.057 8_456
C(29) H(32) 3.197 .
C(29) H(33) 1.987 .
C(29) H(35) 1.982 .
C(29) H(39) 3.536 2_545
C(29) H(43) 3.268 7_646
C(29) H(45) 3.399 8_456
C(30) H(1) 3.454 .
C(30) H(2) 2.915 .
C(30) H(9) 3.526 2_545
C(30) H(10) 3.389 2_545
C(30) H(12) 3.388 2_545
C(30) H(15) 3.378 .
C(30) H(16) 2.797 .
C(30) H(31) 3.199 .
C(30) H(33) 3.190 .
C(30) H(34) 1.994 .
C(30) H(42) 3.468 7_646
C(31) H(10) 3.421 .
C(31) H(17) 2.998 .
C(31) H(20) 2.790 .
C(31) H(36) 2.024 .
C(31) H(37) 3.258 .
C(31) H(39) 3.247 .
C(31) H(40) 2.019 .
C(31) H(41) 2.888 .
C(32) H(3) 3.098 8_556
C(32) H(11) 3.270 8_556
C(32) H(15) 3.428 7_656
C(32) H(17) 3.562 .
C(32) H(20) 2.825 .
C(32) H(37) 2.013 .
C(32) H(38) 3.209 .
C(32) H(40) 3.230 .
C(32) H(41) 3.274 .
C(33) H(3) 3.072 8_556
C(33) H(11) 3.512 8_556
C(33) H(13) 2.908 7_656
C(33) H(14) 3.518 7_656
C(33) H(15) 3.515 7_656
C(33) H(36) 2.006 .
C(33) H(38) 1.992 .
C(33) H(39) 3.215 .
C(34) H(13) 3.169 7_656
C(34) H(14) 3.429 7_656
C(34) H(24) 3.548 3_555
C(34) H(26) 3.582 7_656
C(34) H(36) 3.203 .
C(34) H(37) 1.995 .
C(34) H(39) 2.014 .
C(34) H(40) 3.226 .
C(35) H(24) 3.201 3_555
C(35) H(34) 3.293 2_555
C(35) H(37) 3.218 .
C(35) H(38) 2.012 .
C(35) H(40) 2.008 .
C(35) H(43) 3.375 8_456
C(35) H(44) 3.336 8_456
C(36) H(1) 3.351 .
C(36) H(10) 2.991 .
C(36) H(12) 3.465 .
C(36) H(17) 3.399 .
C(36) H(31) 3.240 .
C(36) H(34) 3.462 2_555
C(36) H(36) 3.227 .
C(36) H(38) 3.227 .
C(36) H(39) 2.012 .
C(36) H(41) 3.586 .
C(36) H(44) 3.525 8_456
C(37) H(8) 2.903 .
C(37) H(19) 3.031 .
C(37) H(20) 2.989 .
C(37) H(30) 2.979 .
C(37) H(36) 2.797 .
C(37) H(41) 2.029 .
C(37) H(42) 3.269 .
C(37) H(44) 3.236 .
C(37) H(45) 2.028 .
C(38) H(8) 2.663 .
C(38) H(15) 3.130 7_656
C(38) H(18) 3.423 7_656
C(38) H(30) 3.575 .
C(38) H(36) 3.191 .
C(38) H(42) 2.021 .
C(38) H(43) 3.237 .
C(38) H(45) 3.238 .
C(39) H(8) 3.597 .
C(39) H(12) 3.413 8_556
C(39) H(15) 3.168 7_656
C(39) H(18) 3.310 7_656
C(39) H(41) 2.013 .
C(39) H(43) 2.020 .
C(39) H(44) 3.205 .
C(40) H(12) 3.069 8_556
C(40) H(23) 3.289 6_556
C(40) H(24) 3.485 6_556
C(40) H(39) 3.132 8_556
C(40) H(41) 3.231 .
C(40) H(42) 2.019 .
C(40) H(44) 1.983 .
C(40) H(45) 3.212 .
C(41) H(1) 3.137 8_556
C(41) H(12) 3.150 8_556
C(41) H(24) 3.516 6_556
C(41) H(29) 3.355 .
C(41) H(30) 3.510 .
C(41) H(39) 3.239 8_556
C(41) H(40) 3.514 8_556
C(41) H(42) 3.208 .
C(41) H(43) 1.995 .
C(41) H(45) 1.998 .
C(42) H(1) 3.130 8_556
C(42) H(12) 3.538 8_556
C(42) H(19) 2.934 .
C(42) H(20) 3.144 .
C(42) H(30) 2.955 .
C(42) H(36) 3.416 .
C(42) H(41) 3.235 .
C(42) H(43) 3.217 .
C(42) H(44) 1.992 .
C(43) H(6) 3.577 6_456
C(43) H(7) 3.251 6_456
C(43) H(25) 3.088 6_456
C(43) H(31) 3.386 8_456
C(43) H(32) 3.381 8_456
C(44) H(17) 3.521 8_456
C(44) H(31) 3.425 8_456
C(45) H(3) 3.451 .
C(45) H(17) 3.070 8_456
C(46) H(3) 3.547 .
C(46) H(4) 3.384 .
C(46) H(17) 3.147 8_456
C(46) H(18) 3.454 8_456
C(46) H(20) 3.560 8_456
C(46) H(22) 3.548 .
C(47) H(8) 3.187 2_545
C(47) H(9) 3.410 2_545
C(47) H(17) 3.591 8_456
C(47) H(18) 3.498 8_456
C(47) H(22) 3.278 .
C(47) H(42) 3.494 2_545
C(48) H(42) 3.189 2_545
C(49) H(23) 3.267 5_556
C(49) H(42) 3.418 2_545
H(1) Ru(1) 2.736 .
H(1) P(2) 3.095 .
H(1) C(2) 2.035 .
H(1) C(3) 3.332 .
H(1) C(7) 3.241 .
H(1) C(8) 2.125 .
H(1) C(25) 2.857 .
H(1) C(26) 3.119 .
H(1) C(30) 3.454 .
H(1) C(36) 3.351 .
H(1) C(41) 3.137 8_456
H(1) C(42) 3.130 8_456
H(1) H(2) 2.219 .
H(1) H(3) 3.514 .
H(1) H(10) 3.470 .
H(1) H(11) 2.705 .
H(1) H(12) 2.245 .
H(1) H(31) 3.253 .
H(1) H(36) 3.502 8_456
H(1) H(40) 2.457 .
H(1) H(44) 3.072 8_456
H(1) H(45) 3.051 8_456
H(2) Ru(1) 2.731 .
H(2) P(2) 2.998 .
H(2) C(1) 2.033 .
H(2) C(3) 2.077 .
H(2) C(4) 3.359 .
H(2) C(8) 3.369 .
H(2) C(25) 3.022 .
H(2) C(30) 2.915 .
H(2) H(1) 2.219 .
H(2) H(3) 2.449 .
H(2) H(4) 2.283 .
H(2) H(11) 3.458 .
H(2) H(16) 3.236 .
H(2) H(20) 3.229 8_456
H(2) H(21) 3.403 .
H(2) H(35) 2.645 .
H(3) C(1) 2.856 .
H(3) C(2) 2.015 .
H(3) C(4) 2.049 .
H(3) C(5) 3.321 .
H(3) C(8) 3.112 .
H(3) C(32) 3.098 8_456
H(3) C(33) 3.072 8_456
H(3) C(45) 3.451 .
H(3) C(46) 3.547 .
H(3) H(1) 3.514 .
H(3) H(2) 2.449 .
H(3) H(4) 1.567 .
H(3) H(5) 2.184 .
H(3) H(6) 2.512 .
H(3) H(11) 2.522 .
H(3) H(28) 3.358 6_456
H(3) H(36) 2.637 8_456
H(3) H(37) 2.577 8_456
H(4) Ru(1) 3.487 .
H(4) C(1) 3.334 .
H(4) C(2) 2.015 .
H(4) C(4) 2.049 .
H(4) C(5) 3.014 .
H(4) C(13) 2.838 .
H(4) C(14) 2.901 .
H(4) C(15) 3.224 .
H(4) C(16) 3.431 .
H(4) C(17) 3.354 .
H(4) C(18) 3.092 .
H(4) C(46) 3.384 .
H(4) H(2) 2.283 .
H(4) H(3) 1.567 .
H(4) H(5) 2.763 .
H(4) H(6) 2.185 .
H(4) H(7) 3.494 .
H(4) H(21) 3.290 .
H(4) H(25) 3.592 .
H(5) C(1) 3.205 .
H(5) C(2) 2.962 .
H(5) C(3) 2.048 .
H(5) C(5) 2.068 .
H(5) C(6) 2.651 .
H(5) C(7) 2.695 .
H(5) C(8) 2.702 .
H(5) H(3) 2.184 .
H(5) H(4) 2.763 .
H(5) H(6) 1.566 .
H(5) H(7) 2.728 .
H(5) H(8) 3.436 .
H(5) H(9) 2.518 .
H(5) H(11) 2.182 .
H(5) H(12) 3.589 .
H(5) H(21) 3.300 2_555
H(5) H(22) 3.255 2_555
H(5) H(28) 2.787 6_456
H(5) H(37) 3.154 8_456
H(6) C(2) 3.264 .
H(6) C(3) 2.048 .
H(6) C(5) 2.068 .
H(6) C(6) 3.275 .
H(6) C(13) 3.554 .
H(6) C(17) 3.386 .
H(6) C(18) 3.036 .
H(6) C(22) 3.306 6_456
H(6) C(43) 3.577 6_556
H(6) H(3) 2.512 .
H(6) H(4) 2.185 .
H(6) H(5) 1.566 .
H(6) H(7) 2.260 .
H(6) H(11) 3.598 .
H(6) H(24) 3.515 .
H(6) H(25) 2.981 .
H(6) H(28) 2.411 6_456
H(7) Ru(1) 2.806 .
H(7) P(1) 2.976 .
H(7) C(3) 3.261 .
H(7) C(4) 2.142 .
H(7) C(6) 2.004 .
H(7) C(7) 3.353 .
H(7) C(13) 3.368 .
H(7) C(18) 3.105 .
H(7) C(19) 3.275 .
H(7) C(24) 2.967 .
H(7) C(43) 3.251 6_556
H(7) H(4) 3.494 .
H(7) H(5) 2.728 .
H(7) H(6) 2.260 .
H(7) H(8) 2.195 .
H(7) H(9) 3.562 .
H(7) H(25) 2.593 .
H(7) H(30) 2.413 .
H(8) Ru(1) 2.792 .
H(8) P(3) 2.946 .
H(8) C(4) 3.346 .
H(8) C(5) 1.999 .
H(8) C(7) 2.111 .
H(8) C(8) 3.392 .
H(8) C(37) 2.903 .
H(8) C(38) 2.663 .
H(8) C(39) 3.597 .
H(8) C(47) 3.187 2_555
H(8) H(5) 3.436 .
H(8) H(7) 2.195 .
H(8) H(9) 2.485 .
H(8) H(10) 2.309 .
H(8) H(30) 2.858 .
H(8) H(41) 2.389 .
H(9) C(1) 3.296 .
H(9) C(4) 3.120 .
H(9) C(5) 2.878 .
H(9) C(6) 2.040 .
H(9) C(8) 2.040 .
H(9) C(30) 3.526 2_555
H(9) C(47) 3.410 2_555
H(9) H(5) 2.518 .
H(9) H(7) 3.562 .
H(9) H(8) 2.485 .
H(9) H(10) 1.565 .
H(9) H(11) 2.182 .
H(9) H(12) 2.502 .
H(9) H(16) 3.009 2_555
H(9) H(21) 2.919 2_555
H(9) H(22) 3.439 2_555
H(9) H(34) 3.599 2_555
H(9) H(35) 2.683 2_555
H(10) Ru(1) 3.464 .
H(10) P(3) 3.579 .
H(10) C(1) 2.975 .
H(10) C(5) 3.320 .
H(10) C(6) 2.040 .
H(10) C(8) 2.040 .
H(10) C(29) 3.287 2_555
H(10) C(30) 3.389 2_555
H(10) C(31) 3.421 .
H(10) C(36) 2.991 .
H(10) H(1) 3.470 .
H(10) H(8) 2.309 .
H(10) H(9) 1.565 .
H(10) H(11) 2.761 .
H(10) H(12) 2.179 .
H(10) H(34) 2.651 2_555
H(10) H(35) 2.842 2_555
H(10) H(40) 2.565 .
H(10) H(41) 2.876 .
H(11) C(1) 2.064 .
H(11) C(2) 2.694 .
H(11) C(3) 2.725 .
H(11) C(4) 2.719 .
H(11) C(5) 3.247 .
H(11) C(6) 2.996 .
H(11) C(7) 2.046 .
H(11) C(10) 3.583 2_555
H(11) C(32) 3.270 8_456
H(11) C(33) 3.512 8_456
H(11) H(1) 2.705 .
H(11) H(2) 3.458 .
H(11) H(3) 2.522 .
H(11) H(5) 2.182 .
H(11) H(6) 3.598 .
H(11) H(9) 2.182 .
H(11) H(10) 2.761 .
H(11) H(12) 1.568 .
H(11) H(15) 3.333 2_555
H(11) H(16) 2.958 2_555
H(11) H(21) 3.568 2_555
H(11) H(35) 3.536 2_555
H(11) H(36) 2.553 8_456
H(11) H(37) 3.060 8_456
H(12) C(1) 2.064 .
H(12) C(2) 3.322 .
H(12) C(6) 3.306 .
H(12) C(7) 2.046 .
H(12) C(30) 3.388 2_555
H(12) C(36) 3.465 .
H(12) C(39) 3.413 8_456
H(12) C(40) 3.069 8_456
H(12) C(41) 3.150 8_456
H(12) C(42) 3.538 8_456
H(12) H(1) 2.245 .
H(12) H(5) 3.589 .
H(12) H(9) 2.502 .
H(12) H(10) 2.179 .
H(12) H(11) 1.568 .
H(12) H(15) 3.467 2_555
H(12) H(16) 3.279 2_555
H(12) H(34) 3.448 2_555
H(12) H(35) 2.983 2_555
H(12) H(36) 3.257 8_456
H(12) H(40) 2.650 .
H(12) H(43) 3.315 8_456
H(12) H(44) 3.454 8_456
H(13) P(1) 2.349 .
H(13) P(2) 3.594 .
H(13) C(10) 2.045 .
H(13) C(13) 2.732 .
H(13) C(14) 2.773 .
H(13) C(19) 3.084 .
H(13) C(20) 3.028 .
H(13) C(33) 2.908 7_646
H(13) C(34) 3.169 7_646
H(13) H(14) 1.570 .
H(13) H(15) 2.440 .
H(13) H(16) 2.253 .
H(13) H(21) 2.401 .
H(13) H(26) 2.433 .
H(13) H(27) 3.316 5_656
H(13) H(37) 2.633 7_646
H(13) H(38) 3.088 7_646
H(14) P(1) 2.349 .
H(14) P(2) 3.049 .
H(14) C(10) 2.045 .
H(14) C(11) 3.243 .
H(14) C(12) 3.207 .
H(14) C(19) 2.842 .
H(14) C(20) 3.080 .
H(14) C(28) 3.579 8_556
H(14) C(33) 3.518 7_646
H(14) C(34) 3.429 7_646
H(14) H(13) 1.570 .
H(14) H(15) 2.250 .
H(14) H(16) 2.809 .
H(14) H(18) 3.056 .
H(14) H(19) 2.506 .
H(14) H(26) 2.856 .
H(14) H(33) 2.978 8_556
H(14) H(34) 3.189 8_556
H(14) H(38) 3.477 7_646
H(15) P(2) 2.365 .
H(15) C(9) 2.050 .
H(15) C(11) 2.844 .
H(15) C(25) 3.099 .
H(15) C(30) 3.378 .
H(15) C(32) 3.428 7_646
H(15) C(33) 3.515 7_646
H(15) C(38) 3.130 7_646
H(15) C(39) 3.168 7_646
H(15) H(11) 3.333 2_545
H(15) H(12) 3.467 2_545
H(15) H(13) 2.440 .
H(15) H(14) 2.250 .
H(15) H(16) 1.572 .
H(15) H(17) 3.573 .
H(15) H(18) 2.419 .
H(15) H(21) 3.511 .
H(15) H(35) 3.100 .
H(15) H(36) 3.400 7_646
H(15) H(37) 3.576 7_646
H(15) H(41) 2.893 7_646
H(15) H(42) 2.983 7_646
H(16) P(1) 3.074 .
H(16) P(2) 2.365 .
H(16) C(8) 3.439 2_545
H(16) C(9) 2.050 .
H(16) C(13) 3.432 .
H(16) C(14) 2.953 .
H(16) C(25) 2.940 .
H(16) C(30) 2.797 .
H(16) H(2) 3.236 .
H(16) H(9) 3.009 2_545
H(16) H(11) 2.958 2_545
H(16) H(12) 3.279 2_545
H(16) H(13) 2.253 .
H(16) H(14) 2.809 .
H(16) H(15) 1.572 .
H(16) H(21) 2.131 .
H(16) H(35) 2.170 .
H(17) P(2) 2.370 .
H(17) P(3) 3.008 .
H(17) C(12) 2.084 .
H(17) C(25) 2.859 .
H(17) C(26) 2.718 .
H(17) C(31) 2.998 .
H(17) C(32) 3.562 .
H(17) C(36) 3.399 .
H(17) C(44) 3.521 8_556
H(17) C(45) 3.070 8_556
H(17) C(46) 3.147 8_556
H(17) C(47) 3.591 8_556
H(17) H(15) 3.573 .
H(17) H(18) 1.572 .
H(17) H(19) 2.851 .
H(17) H(20) 2.308 .
H(17) H(31) 2.147 .
H(17) H(40) 3.550 .
H(17) H(42) 3.146 7_646
H(18) P(2) 2.369 .
H(18) P(3) 3.586 .
H(18) C(9) 3.423 .
H(18) C(10) 2.774 .
H(18) C(12) 2.084 .
H(18) C(25) 3.227 .
H(18) C(26) 3.589 .
H(18) C(38) 3.423 7_646
H(18) C(39) 3.310 7_646
H(18) C(46) 3.454 8_556
H(18) C(47) 3.498 8_556
H(18) H(14) 3.056 .
H(18) H(15) 2.419 .
H(18) H(17) 1.572 .
H(18) H(19) 2.313 .
H(18) H(20) 2.477 .
H(18) H(31) 3.348 .
H(18) H(34) 3.534 8_556
H(18) H(41) 2.870 7_646
H(18) H(42) 2.657 7_646
H(19) Ru(1) 3.576 .
H(19) P(1) 3.486 .
H(19) P(2) 3.070 .
H(19) P(3) 2.360 .
H(19) C(9) 3.154 .
H(19) C(10) 3.500 .
H(19) C(11) 2.090 .
H(19) C(28) 3.267 8_556
H(19) C(29) 3.057 8_556
H(19) C(37) 3.031 .
H(19) C(42) 2.934 .
H(19) H(14) 2.506 .
H(19) H(17) 2.851 .
H(19) H(18) 2.313 .
H(19) H(20) 1.575 .
H(19) H(33) 3.272 8_556
H(19) H(34) 2.898 8_556
H(19) H(45) 2.293 .
H(20) P(3) 2.360 .
H(20) C(11) 2.090 .
H(20) C(31) 2.790 .
H(20) C(32) 2.825 .
H(20) C(37) 2.989 .
H(20) C(42) 3.144 .
H(20) C(46) 3.560 8_556
H(20) H(2) 3.229 8_556
H(20) H(17) 2.308 .
H(20) H(18) 2.477 .
H(20) H(19) 1.575 .
H(20) H(36) 2.490 .
H(20) H(45) 2.763 .
H(21) P(1) 2.933 .
H(21) C(9) 2.735 .
H(21) C(10) 2.797 .
H(21) C(13) 2.031 .
H(21) C(15) 2.051 .
H(21) C(16) 3.254 .
H(21) C(18) 3.244 .
H(21) H(2) 3.403 .
H(21) H(4) 3.290 .
H(21) H(5) 3.300 2_545
H(21) H(9) 2.919 2_545
H(21) H(11) 3.568 2_545
H(21) H(13) 2.401 .
H(21) H(15) 3.511 .
H(21) H(16) 2.131 .
H(21) H(22) 2.350 .
H(21) H(27) 3.407 5_656
H(21) H(35) 3.436 .
H(22) C(13) 3.263 .
H(22) C(14) 2.045 .
H(22) C(16) 1.999 .
H(22) C(17) 3.188 .
H(22) C(46) 3.548 .
H(22) C(47) 3.278 .
H(22) H(5) 3.255 2_545
H(22) H(9) 3.439 2_545
H(22) H(21) 2.350 .
H(22) H(23) 2.291 .
H(22) H(27) 3.507 5_656
H(23) C(14) 3.258 .
H(23) C(15) 2.000 .
H(23) C(17) 1.978 .
H(23) C(18) 3.214 .
H(23) C(40) 3.289 6_456
H(23) C(49) 3.267 5_556
H(23) H(22) 2.291 .
H(23) H(24) 2.265 .
H(23) H(29) 3.531 6_456
H(23) H(43) 2.773 6_456
H(24) C(13) 3.255 .
H(24) C(15) 3.190 .
H(24) C(16) 1.975 .
H(24) C(18) 2.016 .
H(24) C(34) 3.548 3_554
H(24) C(35) 3.201 3_554
H(24) C(40) 3.485 6_456
H(24) C(41) 3.516 6_456
H(24) H(6) 3.515 .
H(24) H(23) 2.265 .
H(24) H(25) 2.307 .
H(24) H(29) 3.384 6_456
H(24) H(38) 3.193 3_554
H(24) H(39) 2.513 3_554
H(24) H(43) 2.962 6_456
H(24) H(44) 2.996 6_456
H(25) P(1) 2.889 .
H(25) C(4) 3.496 .
H(25) C(5) 3.236 .
H(25) C(13) 2.026 .
H(25) C(14) 3.239 .
H(25) C(16) 3.206 .
H(25) C(17) 2.016 .
H(25) C(19) 2.723 .
H(25) C(20) 3.237 .
H(25) C(24) 3.153 .
H(25) C(43) 3.088 6_556
H(25) H(4) 3.592 .
H(25) H(6) 2.981 .
H(25) H(7) 2.593 .
H(25) H(24) 2.307 .
H(25) H(26) 3.489 .
H(25) H(30) 3.376 .
H(25) H(38) 3.088 3_554
H(26) P(1) 2.914 .
H(26) C(9) 2.838 .
H(26) C(13) 3.045 .
H(26) C(18) 3.475 .
H(26) C(19) 2.011 .
H(26) C(20) 3.290 5_656
H(26) C(21) 1.996 .
H(26) C(21) 3.233 5_656
H(26) C(22) 3.181 .
H(26) C(24) 3.216 .
H(26) C(34) 3.582 7_646
H(26) H(13) 2.433 .
H(26) H(14) 2.856 .
H(26) H(25) 3.489 .
H(26) H(26) 2.847 5_656
H(26) H(27) 2.288 .
H(26) H(27) 2.751 5_656
H(26) H(33) 3.313 8_556
H(26) H(38) 2.902 7_646
H(27) C(13) 3.266 5_656
H(27) C(14) 3.058 5_656
H(27) C(15) 3.140 5_656
H(27) C(16) 3.445 5_656
H(27) C(18) 3.522 5_656
H(27) C(19) 3.230 .
H(27) C(20) 2.000 .
H(27) C(20) 3.520 5_656
H(27) C(22) 1.976 .
H(27) C(23) 3.172 .
H(27) H(13) 3.316 5_656
H(27) H(21) 3.407 5_656
H(27) H(22) 3.507 5_656
H(27) H(26) 2.288 .
H(27) H(26) 2.751 5_656
H(27) H(28) 2.268 .
H(27) H(33) 3.482 8_556
H(27) H(37) 3.506 3_554
H(28) C(3) 3.590 6_556
H(28) C(4) 2.990 6_556
H(28) C(20) 3.188 .
H(28) C(21) 1.976 .
H(28) C(23) 1.985 .
H(28) C(24) 3.227 .
H(28) H(3) 3.358 6_556
H(28) H(5) 2.787 6_556
H(28) H(6) 2.411 6_556
H(28) H(27) 2.268 .
H(28) H(29) 2.270 .
H(28) H(32) 3.362 8_556
H(28) H(37) 3.217 3_554
H(29) C(19) 3.222 .
H(29) C(21) 3.168 .
H(29) C(22) 1.980 .
H(29) C(24) 2.016 .
H(29) C(41) 3.355 .
H(29) H(23) 3.531 6_556
H(29) H(24) 3.384 6_556
H(29) H(28) 2.270 .
H(29) H(30) 2.321 .
H(29) H(44) 3.304 .
H(30) Ru(1) 3.467 .
H(30) P(1) 2.890 .
H(30) P(3) 3.495 .
H(30) C(5) 3.085 .
H(30) C(6) 3.320 .
H(30) C(19) 2.020 .
H(30) C(20) 3.223 .
H(30) C(22) 3.226 .
H(30) C(23) 2.029 .
H(30) C(37) 2.979 .
H(30) C(38) 3.575 .
H(30) C(41) 3.510 .
H(30) C(42) 2.955 .
H(30) H(7) 2.413 .
H(30) H(8) 2.858 .
H(30) H(25) 3.376 .
H(30) H(29) 2.321 .
H(30) H(45) 3.105 .
H(31) P(2) 2.901 .
H(31) C(11) 2.832 .
H(31) C(25) 2.008 .
H(31) C(27) 2.010 .
H(31) C(28) 3.230 .
H(31) C(30) 3.199 .
H(31) C(36) 3.240 .
H(31) C(43) 3.386 8_556
H(31) C(44) 3.425 8_556
H(31) H(1) 3.253 .
H(31) H(17) 2.147 .
H(31) H(18) 3.348 .
H(31) H(32) 2.304 .
H(31) H(40) 3.081 .
H(31) H(42) 3.369 7_646
H(31) H(44) 3.164 8_456
H(32) C(22) 3.300 8_456
H(32) C(23) 3.549 8_456
H(32) C(25) 3.237 .
H(32) C(26) 2.014 .
H(32) C(28) 2.015 .
H(32) C(29) 3.197 .
H(32) C(43) 3.381 8_556
H(32) H(28) 3.362 8_456
H(32) H(31) 2.304 .
H(32) H(33) 2.316 .
H(32) H(44) 3.012 8_456
H(32) H(45) 3.249 8_456
H(33) C(19) 3.417 8_456
H(33) C(20) 3.084 8_456
H(33) C(21) 3.203 8_456
H(33) C(26) 3.234 .
H(33) C(27) 2.018 .
H(33) C(29) 1.987 .
H(33) C(30) 3.190 .
H(33) H(14) 2.978 8_456
H(33) H(19) 3.272 8_456
H(33) H(26) 3.313 8_456
H(33) H(27) 3.482 8_456
H(33) H(32) 2.316 .
H(33) H(34) 2.281 .
H(33) H(39) 3.281 2_545
H(33) H(43) 3.482 7_646
H(33) H(45) 3.215 8_456
H(34) C(7) 3.485 2_545
H(34) C(25) 3.236 .
H(34) C(27) 3.202 .
H(34) C(28) 1.983 .
H(34) C(30) 1.994 .
H(34) C(35) 3.293 2_545
H(34) C(36) 3.462 2_545
H(34) H(9) 3.599 2_545
H(34) H(10) 2.651 2_545
H(34) H(12) 3.448 2_545
H(34) H(14) 3.189 8_456
H(34) H(18) 3.534 8_456
H(34) H(19) 2.898 8_456
H(34) H(33) 2.281 .
H(34) H(35) 2.271 .
H(34) H(39) 3.205 2_545
H(34) H(40) 3.499 2_545
H(34) H(43) 3.548 7_646
H(35) P(2) 2.895 .
H(35) C(2) 3.552 .
H(35) C(7) 3.101 2_545
H(35) C(8) 3.406 2_545
H(35) C(10) 2.783 .
H(35) C(25) 2.003 .
H(35) C(26) 3.194 .
H(35) C(28) 3.179 .
H(35) C(29) 1.982 .
H(35) H(2) 2.645 .
H(35) H(9) 2.683 2_545
H(35) H(10) 2.842 2_545
H(35) H(11) 3.536 2_545
H(35) H(12) 2.983 2_545
H(35) H(15) 3.100 .
H(35) H(16) 2.170 .
H(35) H(21) 3.436 .
H(35) H(34) 2.271 .
H(36) P(3) 2.936 .
H(36) C(1) 3.392 8_556
H(36) C(2) 3.491 8_556
H(36) C(3) 3.426 8_556
H(36) C(8) 3.187 8_556
H(36) C(12) 3.105 .
H(36) C(31) 2.024 .
H(36) C(33) 2.006 .
H(36) C(34) 3.203 .
H(36) C(36) 3.227 .
H(36) C(37) 2.797 .
H(36) C(38) 3.191 .
H(36) C(42) 3.416 .
H(36) H(1) 3.502 8_556
H(36) H(3) 2.637 8_556
H(36) H(11) 2.553 8_556
H(36) H(12) 3.257 8_556
H(36) H(15) 3.400 7_656
H(36) H(20) 2.490 .
H(36) H(37) 2.301 .
H(36) H(41) 3.322 .
H(37) C(3) 3.460 8_556
H(37) C(9) 3.442 7_656
H(37) C(21) 3.596 3_555
H(37) C(22) 3.443 3_555
H(37) C(31) 3.258 .
H(37) C(32) 2.013 .
H(37) C(34) 1.995 .
H(37) C(35) 3.218 .
H(37) H(3) 2.577 8_556
H(37) H(5) 3.154 8_556
H(37) H(11) 3.060 8_556
H(37) H(13) 2.633 7_656
H(37) H(15) 3.576 7_656
H(37) H(27) 3.506 3_555
H(37) H(28) 3.217 3_555
H(37) H(36) 2.301 .
H(37) H(38) 2.287 .
H(38) C(17) 3.415 3_555
H(38) C(18) 3.377 3_555
H(38) C(21) 3.572 3_555
H(38) C(32) 3.209 .
H(38) C(33) 1.992 .
H(38) C(35) 2.012 .
H(38) C(36) 3.227 .
H(38) H(13) 3.088 7_656
H(38) H(14) 3.477 7_656
H(38) H(24) 3.193 3_555
H(38) H(25) 3.088 3_555
H(38) H(26) 2.902 7_656
H(38) H(37) 2.287 .
H(38) H(39) 2.308 .
H(39) C(17) 3.206 3_555
H(39) C(28) 3.579 2_555
H(39) C(29) 3.536 2_555
H(39) C(31) 3.247 .
H(39) C(33) 3.215 .
H(39) C(34) 2.014 .
H(39) C(36) 2.012 .
H(39) C(40) 3.132 8_456
H(39) C(41) 3.239 8_456
H(39) H(24) 2.513 3_555
H(39) H(33) 3.281 2_555
H(39) H(34) 3.205 2_555
H(39) H(38) 2.308 .
H(39) H(40) 2.303 .
H(39) H(43) 2.503 8_456
H(39) H(44) 2.714 8_456
H(40) Ru(1) 3.277 .
H(40) P(3) 2.905 .
H(40) C(1) 2.722 .
H(40) C(6) 3.577 .
H(40) C(7) 3.064 .
H(40) C(8) 2.906 .
H(40) C(31) 2.019 .
H(40) C(32) 3.230 .
H(40) C(34) 3.226 .
H(40) C(35) 2.008 .
H(40) C(41) 3.514 8_456
H(40) H(1) 2.457 .
H(40) H(10) 2.565 .
H(40) H(12) 2.650 .
H(40) H(17) 3.550 .
H(40) H(31) 3.081 .
H(40) H(34) 3.499 2_555
H(40) H(39) 2.303 .
H(40) H(44) 3.078 8_456
H(41) P(3) 2.872 .
H(41) C(6) 3.124 .
H(41) C(7) 3.458 .
H(41) C(31) 2.888 .
H(41) C(32) 3.274 .
H(41) C(36) 3.586 .
H(41) C(37) 2.029 .
H(41) C(39) 2.013 .
H(41) C(40) 3.231 .
H(41) C(42) 3.235 .
H(41) H(8) 2.389 .
H(41) H(10) 2.876 .
H(41) H(15) 2.893 7_656
H(41) H(18) 2.870 7_656
H(41) H(36) 3.322 .
H(41) H(42) 2.311 .
H(42) C(11) 3.211 7_656
H(42) C(25) 3.040 7_656
H(42) C(26) 3.129 7_656
H(42) C(30) 3.468 7_656
H(42) C(37) 3.269 .
H(42) C(38) 2.021 .
H(42) C(40) 2.019 .
H(42) C(41) 3.208 .
H(42) C(47) 3.494 2_555
H(42) C(48) 3.189 2_555
H(42) C(49) 3.418 2_555
H(42) H(15) 2.983 7_656
H(42) H(17) 3.146 7_656
H(42) H(18) 2.657 7_656
H(42) H(31) 3.369 7_656
H(42) H(41) 2.311 .
H(42) H(43) 2.321 .
H(43) C(16) 3.420 6_556
H(43) C(17) 3.510 6_556
H(43) C(27) 3.568 7_656
H(43) C(28) 3.231 7_656
H(43) C(29) 3.268 7_656
H(43) C(35) 3.375 8_556
H(43) C(38) 3.237 .
H(43) C(39) 2.020 .
H(43) C(41) 1.995 .
H(43) C(42) 3.217 .
H(43) H(12) 3.315 8_556
H(43) H(23) 2.773 6_556
H(43) H(24) 2.962 6_556
H(43) H(33) 3.482 7_656
H(43) H(34) 3.548 7_656
H(43) H(39) 2.503 8_556
H(43) H(42) 2.321 .
H(43) H(44) 2.277 .
H(44) C(26) 3.271 8_556
H(44) C(27) 3.181 8_556
H(44) C(35) 3.336 8_556
H(44) C(36) 3.525 8_556
H(44) C(37) 3.236 .
H(44) C(39) 3.205 .
H(44) C(40) 1.983 .
H(44) C(42) 1.992 .
H(44) H(1) 3.072 8_556
H(44) H(12) 3.454 8_556
H(44) H(24) 2.996 6_556
H(44) H(29) 3.304 .
H(44) H(31) 3.164 8_556
H(44) H(32) 3.012 8_556
H(44) H(39) 2.714 8_556
H(44) H(40) 3.078 8_556
H(44) H(43) 2.277 .
H(44) H(45) 2.279 .
H(45) P(3) 2.959 .
H(45) C(12) 2.731 .
H(45) C(24) 3.241 .
H(45) C(26) 3.473 8_556
H(45) C(27) 3.007 8_556
H(45) C(28) 2.980 8_556
H(45) C(29) 3.399 8_556
H(45) C(37) 2.028 .
H(45) C(38) 3.238 .
H(45) C(40) 3.212 .
H(45) C(41) 1.998 .
H(45) H(1) 3.051 8_556
H(45) H(19) 2.293 .
H(45) H(20) 2.763 .
H(45) H(30) 3.105 .
H(45) H(32) 3.249 8_556
H(45) H(33) 3.215 8_556
H(45) H(44) 2.279 .

loop_
_geom_torsion_atom_site_label_1
_geom_torsion_atom_site_label_2
_geom_torsion_atom_site_label_3
_geom_torsion_atom_site_label_4
_geom_torsion
P(1) Ru(1) P(2) C(10) -14.7(2)
P(1) Ru(1) P(2) C(11) 98.7(2)
P(1) Ru(1) P(2) C(25) -136.7(2)
P(2) Ru(1) P(1) C(9) -5.4(2)
P(2) Ru(1) P(1) C(13) 109.3(2)
P(2) Ru(1) P(1) C(19) -127.2(2)
P(1) Ru(1) P(3) C(12) -53.2(2)
P(1) Ru(1) P(3) C(31) -165.1(2)
P(1) Ru(1) P(3) C(37) 67.4(2)
P(3) Ru(1) P(1) C(9) 74.4(2)
P(3) Ru(1) P(1) C(13) -170.8(2)
P(3) Ru(1) P(1) C(19) -47.3(2)
P(1) Ru(1) C(1) C(2) -3.7(5)
P(1) Ru(1) C(1) C(8) -121.4(4)
C(1) Ru(1) P(1) C(9) -93.3(3)
C(1) Ru(1) P(1) C(13) 21.5(4)
C(1) Ru(1) P(1) C(19) 145.0(3)
P(1) Ru(1) C(2) C(1) 177.6(3)
P(1) Ru(1) C(2) C(3) -63.6(5)
C(2) Ru(1) P(1) C(9) -95.6(3)
C(2) Ru(1) P(1) C(13) 19.2(3)
C(2) Ru(1) P(1) C(19) 142.7(3)
P(1) Ru(1) C(5) C(4) 98.9(4)
P(1) Ru(1) C(5) C(6) -143.5(3)
C(5) Ru(1) P(1) C(9) -172.5(3)
C(5) Ru(1) P(1) C(13) -57.7(3)
C(5) Ru(1) P(1) C(19) 65.8(3)
P(1) Ru(1) C(6) C(5) 40.5(4)
P(1) Ru(1) C(6) C(7) 161.4(3)
C(6) Ru(1) P(1) C(9) 165.0(3)
C(6) Ru(1) P(1) C(13) -80.2(3)
C(6) Ru(1) P(1) C(19) 43.3(3)
P(2) Ru(1) P(3) C(12) 28.0(2)
P(2) Ru(1) P(3) C(31) -83.9(2)
P(2) Ru(1) P(3) C(37) 148.6(2)
P(3) Ru(1) P(2) C(10) -119.6(2)
P(3) Ru(1) P(2) C(11) -6.1(2)
P(3) Ru(1) P(2) C(25) 118.4(2)
P(2) Ru(1) C(1) C(2) -87.9(3)
P(2) Ru(1) C(1) C(8) 154.4(4)
C(1) Ru(1) P(2) C(10) 125.7(3)
C(1) Ru(1) P(2) C(11) -120.9(3)
C(1) Ru(1) P(2) C(25) 3.7(3)
P(2) Ru(1) C(2) C(1) 93.9(3)
P(2) Ru(1) C(2) C(3) -147.3(4)
C(2) Ru(1) P(2) C(10) 87.5(3)
C(2) Ru(1) P(2) C(11) -159.1(3)
C(2) Ru(1) P(2) C(25) -34.5(3)
P(2) Ru(1) C(5) C(4) 48.7(9)
P(2) Ru(1) C(5) C(6) 166.3(4)
C(5) Ru(1) P(2) C(10) 35.7(7)
C(5) Ru(1) P(2) C(11) 149.1(6)
C(5) Ru(1) P(2) C(25) -86.3(6)
P(2) Ru(1) C(6) C(5) -168.4(4)
P(2) Ru(1) C(6) C(7) -47.5(8)
C(6) Ru(1) P(2) C(10) -168.4(5)
C(6) Ru(1) P(2) C(11) -54.9(6)
C(6) Ru(1) P(2) C(25) 69.6(6)
P(3) Ru(1) C(1) C(2) -170.5(3)
P(3) Ru(1) C(1) C(8) 71.8(5)
C(1) Ru(1) P(3) C(12) 118.2(3)
C(1) Ru(1) P(3) C(31) 6.3(3)
C(1) Ru(1) P(3) C(37) -121.2(3)
P(3) Ru(1) C(2) C(1) 18.8(6)
P(3) Ru(1) C(2) C(3) 137.5(4)
C(2) Ru(1) P(3) C(12) 105.5(4)
C(2) Ru(1) P(3) C(31) -6.4(4)
C(2) Ru(1) P(3) C(37) -133.9(4)
P(3) Ru(1) C(5) C(4) -158.1(4)
P(3) Ru(1) C(5) C(6) -40.5(4)
C(5) Ru(1) P(3) C(12) -144.4(3)
C(5) Ru(1) P(3) C(31) 103.7(3)
C(5) Ru(1) P(3) C(37) -23.8(3)
P(3) Ru(1) C(6) C(5) 143.2(3)
P(3) Ru(1) C(6) C(7) -95.9(4)
C(6) Ru(1) P(3) C(12) -166.9(2)
C(6) Ru(1) P(3) C(31) 81.2(2)
C(6) Ru(1) P(3) C(37) -46.3(3)
C(1) Ru(1) C(2) C(3) 118.8(6)
C(2) Ru(1) C(1) C(8) -117.8(6)
C(1) Ru(1) C(5) C(4) -42.3(5)
C(1) Ru(1) C(5) C(6) 75.3(4)
C(5) Ru(1) C(1) C(2) 75.2(4)
C(5) Ru(1) C(1) C(8) -42.5(5)
C(1) Ru(1) C(6) C(5) -100.0(4)
C(1) Ru(1) C(6) C(7) 20.9(4)
C(6) Ru(1) C(1) C(2) 110.6(4)
C(6) Ru(1) C(1) C(8) -7.1(4)
C(2) Ru(1) C(5) C(4) -4.7(4)
C(2) Ru(1) C(5) C(6) 112.9(4)
C(5) Ru(1) C(2) C(1) -99.6(4)
C(5) Ru(1) C(2) C(3) 19.2(5)
C(2) Ru(1) C(6) C(5) -64.6(4)
C(2) Ru(1) C(6) C(7) 56.3(4)
C(6) Ru(1) C(2) C(1) -66.8(4)
C(6) Ru(1) C(2) C(3) 52.0(5)
C(5) Ru(1) C(6) C(7) 120.8(6)
C(6) Ru(1) C(5) C(4) -117.6(6)
Ru(1) P(1) C(9) C(10) 29.7(5)
Ru(1) P(1) C(13) C(14) -84.3(6)
Ru(1) P(1) C(13) C(18) 91.2(6)
Ru(1) P(1) C(19) C(20) 168.8(4)
Ru(1) P(1) C(19) C(24) -12.4(6)
C(9) P(1) C(13) C(14) 35.7(7)
C(9) P(1) C(13) C(18) -148.8(6)
C(13) P(1) C(9) C(10) -94.7(5)
C(9) P(1) C(19) C(20) 42.9(6)
C(9) P(1) C(19) C(24) -138.2(5)
C(19) P(1) C(9) C(10) 165.5(4)
C(13) P(1) C(19) C(20) -59.9(6)
C(13) P(1) C(19) C(24) 119.0(5)
C(19) P(1) C(13) C(14) 138.4(6)
C(19) P(1) C(13) C(18) -46.2(6)
Ru(1) P(2) C(10) C(9) 36.9(5)
Ru(1) P(2) C(11) C(12) -21.6(5)
Ru(1) P(2) C(25) C(26) -90.2(6)
Ru(1) P(2) C(25) C(30) 89.6(5)
C(10) P(2) C(11) C(12) 97.0(5)
C(11) P(2) C(10) C(9) -83.3(5)
C(10) P(2) C(25) C(26) 144.3(6)
C(10) P(2) C(25) C(30) -35.9(6)
C(25) P(2) C(10) C(9) 170.2(4)
C(11) P(2) C(25) C(26) 38.6(6)
C(11) P(2) C(25) C(30) -141.6(5)
C(25) P(2) C(11) C(12) -156.6(4)
Ru(1) P(3) C(12) C(11) -49.1(4)
Ru(1) P(3) C(31) C(32) 176.2(4)
Ru(1) P(3) C(31) C(36) -1.5(6)
Ru(1) P(3) C(37) C(38) 81.7(5)
Ru(1) P(3) C(37) C(42) -95.9(5)
C(12) P(3) C(31) C(32) 59.3(6)
C(12) P(3) C(31) C(36) -118.5(5)
C(31) P(3) C(12) C(11) 76.9(4)
C(12) P(3) C(37) C(38) -155.3(5)
C(12) P(3) C(37) C(42) 27.1(6)
C(37) P(3) C(12) C(11) 177.4(4)
C(31) P(3) C(37) C(38) -54.5(5)
C(31) P(3) C(37) C(42) 127.9(5)
C(37) P(3) C(31) C(32) -45.0(6)
C(37) P(3) C(31) C(36) 137.3(5)
Ru(1) C(1) C(2) C(3) -107.6(6)
Ru(1) C(1) C(8) C(7) -8.1(7)
C(2) C(1) C(8) C(7) -90.6(7)
C(8) C(1) C(2) Ru(1) 108.4(5)
C(8) C(1) C(2) C(3) 0.8(9)
Ru(1) C(2) C(3) C(4) -30.7(7)
C(1) C(2) C(3) C(4) 52.1(8)
C(2) C(3) C(4) C(5) 26.2(8)
C(3) C(4) C(5) Ru(1) -9.9(7)
C(3) C(4) C(5) C(6) -91.7(8)
Ru(1) C(5) C(6) C(7) -103.1(6)
C(4) C(5) C(6) Ru(1) 105.7(6)
C(4) C(5) C(6) C(7) 2.6(10)
Ru(1) C(6) C(7) C(8) -32.5(7)
C(5) C(6) C(7) C(8) 49.7(9)
C(6) C(7) C(8) C(1) 27.0(8)
P(1) C(9) C(10) P(2) -41.3(6)
P(2) C(11) C(12) P(3) 43.5(5)
P(1) C(13) C(14) C(15) 175.8(6)
P(1) C(13) C(18) C(17) -173.5(7)
C(14) C(13) C(18) C(17) 2.1(12)
C(18) C(13) C(14) C(15) 0.3(9)
C(13) C(14) C(15) C(16) -1.7(14)
C(14) C(15) C(16) C(17) 0.8(16)
C(15) C(16) C(17) C(18) 1.6(16)
C(16) C(17) C(18) C(13) -3.1(14)
P(1) C(19) C(20) C(21) 179.3(6)
P(1) C(19) C(24) C(23) -178.6(6)
C(20) C(19) C(24) C(23) 0.3(8)
C(24) C(19) C(20) C(21) 0.4(10)
C(19) C(20) C(21) C(22) -1.3(12)
C(20) C(21) C(22) C(23) 1.4(14)
C(21) C(22) C(23) C(24) -0.7(14)
C(22) C(23) C(24) C(19) -0.1(10)
P(2) C(25) C(26) C(27) -179.6(6)
P(2) C(25) C(30) C(29) 179.8(5)
C(26) C(25) C(30) C(29) -0.5(10)
C(30) C(25) C(26) C(27) 0.6(11)
C(25) C(26) C(27) C(28) -0.1(10)
C(26) C(27) C(28) C(29) -0.5(12)
C(27) C(28) C(29) C(30) 0.6(12)
C(28) C(29) C(30) C(25) -0.2(9)
P(3) C(31) C(32) C(33) -176.0(5)
P(3) C(31) C(36) C(35) 177.5(5)
C(32) C(31) C(36) C(35) -0.4(9)
C(36) C(31) C(32) C(33) 1.9(10)
C(31) C(32) C(33) C(34) -2.1(11)
C(32) C(33) C(34) C(35) 0.8(11)
C(33) C(34) C(35) C(36) 0.6(11)
C(34) C(35) C(36) C(31) -0.9(11)
P(3) C(37) C(38) C(39) -176.8(5)
P(3) C(37) C(42) C(41) 176.8(5)
C(38) C(37) C(42) C(41) -0.9(9)
C(42) C(37) C(38) C(39) 1.0(9)
C(37) C(38) C(39) C(40) -1.4(10)
C(38) C(39) C(40) C(41) 1.5(11)
C(39) C(40) C(41) C(42) -1.4(12)
C(40) C(41) C(42) C(37) 1.1(11)
C(43) C(44) C(45) C(46) 173(3)
C(43) C(44) C(49) C(48) 177(2)
C(45) C(44) C(49) C(48) -13(3)
C(49) C(44) C(45) C(46) 6(3)
C(44) C(45) C(46) C(47) -3(3)
C(45) C(46) C(47) C(48) 5(3)
C(46) C(47) C(48) C(49) -14(3)
C(47) C(48) C(49) C(44) 19(3)
